data_7245770
loop_
_publ_author_name
'Zhong, Yun-Jing'
'Zhu, Yu-Ying'
'Mo, Jin-Lin'
'Ye, Sheng-Lan'
'Luo, Wen-Dan'
'Huang, Xin'
'Chen, Wen-Bin'
'Dong, Wen'

_publ_section_title
;
 Syntheses, structures and magnetic properties of mononuclear, dinuclear
 and tetranuclear dysprosium(III) complexes based on
 azotetrazole-3-hydroxy-2-naphthoic acid
;
_journal_name_full CrystEngComm
_journal_paper_doi 10.1039/D2CE01303G
_journal_year 2022
_chemical_formula_moiety 'C72 H40 Dy4 N36 O20, C3 H7 N O, 7(H2 O), 6(C6 H16 N), 2(C2 H3 N), (H2 O)'
_chemical_formula_sum 'C115 H165 Dy4 N45 O29'
_chemical_formula_weight 3291.91
_space_group_crystal_system triclinic
_space_group_IT_number 2
_space_group_name_Hall '-P 1'
_space_group_name_H-M_alt 'P -1'
_atom_sites_solution_hydrogens mixed
_audit_creation_date 2022-09-14
_audit_creation_method
;
Olex2 1.2
(compiled 2018.05.29 svn.r3508 for OlexSys, GUI svn.r5506)
;
_audit_update_record
;
2022-09-14 deposited with the CCDC.	2022-11-07 downloaded from the CCDC.
;
_cell_angle_alpha 85.4820(10)
_cell_angle_beta 76.1500(10)
_cell_angle_gamma 75.6980(10)
_cell_formula_units_Z 2
_cell_length_a 14.5277(2)
_cell_length_b 19.5900(3)
_cell_length_c 24.9631(4)
_cell_measurement_reflns_used 41899
_cell_measurement_temperature 99.99(10)
_cell_measurement_theta_max 73.6080
_cell_measurement_theta_min 2.9290
_cell_volume 6682.64(18)
_computing_cell_refinement 'CrysAlisPro 1.171.41.110a (Rigaku OD, 2021)'
_computing_data_collection 'CrysAlisPro 1.171.41.110a (Rigaku OD, 2021)'
_computing_data_reduction 'CrysAlisPro 1.171.41.110a (Rigaku OD, 2021)'
_computing_molecular_graphics 'Olex2 (Dolomanov et al., 2009)'
_computing_publication_material 'Olex2 (Dolomanov et al., 2009)'
_computing_structure_refinement 'ShelXL (Sheldrick, 2015)'
_diffrn_ambient_environment N~2~
_diffrn_ambient_temperature 99.99(10)
_diffrn_detector 'Hybrid Pixel Array Detector'
_diffrn_detector_area_resol_mean 10.0000
_diffrn_detector_type HyPix
_diffrn_measured_fraction_theta_full 0.994
_diffrn_measured_fraction_theta_max 0.962
_diffrn_measurement_details
;
List of Runs (angles in degrees, time in seconds):

  # Type    Start    End  Width  t~exp~   \w     \q     \k     \f   Frames
#--------------------------------------------------------------------------
  1  \w   -119.00 -42.00   0.50    0.74    --  -46.92 -59.00  68.00  154
  2  \w    -54.00 -25.00   0.50    0.74    --  -46.92  59.00-151.00   58
  3  \w     34.00 117.00   0.50    0.74    --   46.92  59.00-151.00  166
  4  \w    -23.00  60.00   0.50    0.74    --   46.92 -59.00  68.00  166
  5  \w   -170.00 -84.00   0.50    2.14    --  -99.00 -59.00  68.00  172
  6  \w    -65.00 -35.00   0.50    2.14    --  -99.00  59.00-151.00   60
  7  \w     32.00  68.00   0.50    2.14    --   99.00 -59.00  68.00   72
  8  \w    130.00 171.00   0.50    2.14    --   99.00  59.00-151.00   82
  9  \w    -17.00  21.00   0.50    0.74    --  -46.92  59.00-151.00   76
 10  \w   -101.00 -74.00   0.50    0.74    --  -46.92-125.00-150.00   54
 11  \w     20.00  56.00   0.50    0.74    --   46.92-125.00-180.00   72
 12  \w     18.00  56.00   0.50    0.74    --   46.92-125.00 120.00   76
 13  \w     66.00  94.00   0.50    0.74    --   46.92-125.00 120.00   56
 14  \w    -25.00  28.00   0.50    0.74    --   46.92 -19.00 -90.00  106
 15  \w   -126.00 -92.00   0.50    2.14    --  -99.00 144.00-151.15   68
 16  \w    -81.00 -40.00   0.50    2.14    --  -99.00 144.00-151.15   82
 17  \w   -165.00 -87.00   0.50    2.14    --  -99.00 -94.00-180.00  156
 18  \w   -125.00 -99.00   0.50    2.14    --  -99.00 143.00  39.61   52
 19  \w   -156.00 -92.00   0.50    2.14    --  -99.00 -45.00  30.00  128
 20  \w   -114.00 -89.00   0.50    2.14    --  -99.00 130.00 114.65   50
 21  \w    -64.00 -27.00   0.50    2.14    --  -99.00  61.00  60.00   74
 22  \w   -108.00 -33.00   0.50    2.14    --  -99.00 110.00 168.83  150
 23  \w   -103.00 -28.00   0.50    2.14    --  -99.00  77.00 -30.00  150
 24  \w   -108.00 -82.00   0.50    2.14    --  -99.00 111.00 -31.44   52
 25  \w   -116.00 -79.00   0.50    2.14    --  -99.00 132.00  -5.22   74
 26  \w    -79.00 -53.00   0.50    2.14    --  -99.00 143.00  39.61   52
 27  \w    -75.00 -29.00   0.50    2.14    --  -99.00 111.00 -31.44   92
 28  \w    -84.00 -26.00   0.50    2.14    --  -99.00 130.00 114.65  116
 29  \w     86.00 151.00   0.50    2.14    --   99.00  45.00-120.00  130
 30  \w     83.00 109.00   0.50    2.14    --   99.00-125.00-180.00   52
 31  \w     67.00 107.00   0.50    2.14    --   99.00-125.00-120.00   80
 32  \w    102.00 169.00   0.50    2.14    --   99.00  61.00-120.00  134
 33  \w     79.00 170.00   0.50    2.14    --   99.00 125.00-120.00  182
 34  \w     30.00  74.00   0.50    2.14    --   99.00 -94.00 -60.00   88
 35  \w     75.00 107.00   0.50    2.14    --   99.00 -77.00  30.00   64
 36  \w     99.00 170.00   0.50    2.14    --   99.00  15.00 -30.00  142
 37  \w     27.00  53.00   0.50    2.14    --   99.00 -77.00  30.00   52
 38  \w     54.00 101.00   0.50    2.14    --   99.00-125.00  90.00   94
 39  \w     35.00  60.00   0.50    2.14    --   99.00 -94.00-180.00   50
 40  \w     39.00  91.00   0.50    2.14    --   99.00-125.00 -90.00  104
 41  \w     88.00 147.00   0.50    2.14    --   99.00  45.00-180.00  118
 42  \w     64.00 103.00   0.50    2.14    --   99.00-125.00   0.00   78
 43  \w     31.00  56.00   0.50    2.14    --   99.00-125.00   0.00   50
 44  \w     48.00 113.00   0.50    2.14    --   99.00-133.00  48.18  130
 45  \w     42.00  69.00   0.50    2.14    --   99.00 -61.00-120.00   54
;
_diffrn_measurement_device 'four-circle diffractometer'
_diffrn_measurement_device_type 'XtaLAB Synergy R, DW system, HyPix'
_diffrn_measurement_method '\w scans'
_diffrn_orient_matrix_type 'CrysAlisPro convention (1999,Acta A55,543-557)'
_diffrn_orient_matrix_UB_11 -0.0907912000
_diffrn_orient_matrix_UB_12 -0.0241020000
_diffrn_orient_matrix_UB_13 0.0332465000
_diffrn_orient_matrix_UB_21 0.0370118000
_diffrn_orient_matrix_UB_22 -0.0709701000
_diffrn_orient_matrix_UB_23 -0.0296833000
_diffrn_orient_matrix_UB_31 0.0549331000
_diffrn_orient_matrix_UB_32 -0.0311678000
_diffrn_orient_matrix_UB_33 0.0453366000
_diffrn_radiation_monochromator mirror
_diffrn_radiation_probe x-ray
_diffrn_radiation_type CuK\a
_diffrn_radiation_wavelength 1.54184
_diffrn_reflns_av_R_equivalents 0.1058
_diffrn_reflns_av_unetI/netI 0.0719
_diffrn_reflns_Laue_measured_fraction_full 0.994
_diffrn_reflns_Laue_measured_fraction_max 0.962
_diffrn_reflns_limit_h_max 17
_diffrn_reflns_limit_h_min -17
_diffrn_reflns_limit_k_max 24
_diffrn_reflns_limit_k_min -24
_diffrn_reflns_limit_l_max 30
_diffrn_reflns_limit_l_min -28
_diffrn_reflns_number 94700
_diffrn_reflns_point_group_measured_fraction_full 0.994
_diffrn_reflns_point_group_measured_fraction_max 0.962
_diffrn_reflns_theta_full 67.684
_diffrn_reflns_theta_max 73.965
_diffrn_reflns_theta_min 2.927
_diffrn_source 'Rotating-anode X-ray tube'
_diffrn_source_type 'Rigaku (Cu) X-ray Source'
_exptl_absorpt_coefficient_mu 12.505
_exptl_absorpt_correction_T_max 1.00000
_exptl_absorpt_correction_T_min 0.37242
_exptl_absorpt_correction_type multi-scan
_exptl_absorpt_process_details
;
CrysAlisPro 1.171.41.110a (Rigaku Oxford Diffraction, 2021)
Empirical absorption correction using spherical harmonics,
implemented in SCALE3 ABSPACK scaling algorithm.
;
_exptl_crystal_colour red
_exptl_crystal_colour_primary red
_exptl_crystal_density_diffrn 1.636
_exptl_crystal_description block
_exptl_crystal_F_000 3332
_exptl_crystal_size_max 0.18
_exptl_crystal_size_mid 0.12
_exptl_crystal_size_min 0.1
_refine_diff_density_max 2.011
_refine_diff_density_min -1.265
_refine_diff_density_rms 0.152
_refine_ls_extinction_method none
_refine_ls_goodness_of_fit_ref 1.042
_refine_ls_hydrogen_treatment constr
_refine_ls_matrix_type full
_refine_ls_number_parameters 1805
_refine_ls_number_reflns 26062
_refine_ls_number_restraints 93
_refine_ls_restrained_S_all 1.041
_refine_ls_R_factor_all 0.0877
_refine_ls_R_factor_gt 0.0707
_refine_ls_shift/su_max 0.001
_refine_ls_shift/su_mean 0.000
_refine_ls_structure_factor_coef Fsqd
_refine_ls_weighting_details 'w=1/[\s^2^(Fo^2^)+(0.0470P)^2^+78.3397P] where P=(Fo^2^+2Fc^2^)/3'
_refine_ls_weighting_scheme calc
_refine_ls_wR_factor_gt 0.1549
_refine_ls_wR_factor_ref 0.1635
_reflns_Friedel_coverage 0.000
_reflns_number_gt 21556
_reflns_number_total 26062
_reflns_threshold_expression 'I > 2\s(I)'
_cod_data_source_file d2ce01303g2.cif
_cod_data_source_block yunjin-sihe_auto_sq
_cod_database_code 7245770
_shelx_shelxl_version_number 2014/7
_chemical_oxdiff_formula 'C H O N Dy'
_shelx_space_group_comment
;
The symmetry employed for this shelxl refinement is uniquely defined
by the following loop, which should always be used as a source of
symmetry information in preference to the above space-group names.
They are only intended as comments.
;
_shelx_estimated_absorpt_t_max 0.368
_shelx_estimated_absorpt_t_min 0.212
_diffrn_oxdiff_digest_frames
;
01efbdf37748321eec5f5e722b38a1fba600033fdac
;
_reflns_odcompleteness_completeness 99.74
_reflns_odcompleteness_iscentric 1
_reflns_odcompleteness_theta 66.97
_olex2_refinement_description
;
1. Fixed Uiso
 At 1.2 times of:
  All C(H) groups, {H25A,H25B} of O25A, {H25C,H25D} of O25B, All C(H,H)
  groups, All N(H) groups, All N(H,H) groups
 At 1.5 times of:
  All C(H,H,H) groups, {H19A,H19B} of O19, {H20A,H20B} of O20, {H22A,H22B} of
  O22, {H23A,H23B} of O23, {H24A,H24B} of O24, {H26A,H26B} of O26, {H27A,H27B}
  of O27, {H29A,H29B} of O29, All C(H,H,H,H,H,H) groups
2. Restrained distances
 N45-C118
 2.6 with sigma of 0.02
 N45-C119
 1.15 with sigma of 0.02
 C119-C118
 1.5 with sigma of 0.02
3. Uiso/Uaniso restraints and constraints
N45 \\sim C119 \\sim C118: within 1.7A with sigma of 0.04 and sigma for
terminal atoms of 0.08
Uanis(C12) \\sim Ueq: with sigma of 0.001 and sigma for terminal atoms of 0.002
Uanis(C108) \\sim Ueq: with sigma of 0.001 and sigma for terminal atoms of 0.002
Uanis(O25B) \\sim Ueq, Uanis(O25A) \\sim Ueq: with sigma of 0.001 and sigma for
terminal atoms of 0.002
Uanis(O3) \\sim Ueq: with sigma of 0.001 and sigma for terminal atoms of 0.002
Uanis(N18) \\sim Ueq: with sigma of 0.001 and sigma for terminal atoms of 0.002
Uanis(C2) \\sim Ueq: with sigma of 0.001 and sigma for terminal atoms of 0.002
Uanis(O27) \\sim Ueq: with sigma of 0.0001 and sigma for terminal atoms of
0.0002
Uanis(N44) \\sim Ueq, Uanis(C103) \\sim Ueq: with sigma of 0.001 and sigma for
terminal atoms of 0.002
Uanis(C119) \\sim Ueq, Uanis(C118) \\sim Ueq, Uanis(N45) \\sim Ueq: with sigma
of 0.00001 and sigma for terminal atoms of 0.00002
4. Others
 Fixed Sof: O25A(0.5) H25A(0.5) H25B(0.5) O25B(0.5) H25C(0.5) H25D(0.5)
 H39(0.5) H39A(0.5) H10A(0.5) H10B(0.5) H10C(0.5) H10D(0.5) H10E(0.5) H10F(0.5)
 H10G(0.5) H10H(0.5) H10I(0.5) H10J(0.5) H10K(0.5) H10L(0.5) C112(0.5)
 H11A(0.5) H11B(0.5) H11C(0.5) C1A(0.5) H1AA(0.5) H1AB(0.5) H1AC(0.5) C105(0.5)
 H10M(0.5) H10N(0.5) C107(0.5) H10O(0.5) H10P(0.5) C110(0.5) H11D(0.5)
 H11E(0.5) C104(0.5) H10Q(0.5) H10R(0.5) C108(0.5) H10S(0.5) H10T(0.5)
 C111(0.5) H11F(0.5) H11G(0.5)
5.a Riding coordinates:
 O19(H19A,H19B), O25A(H25A,H25B), O25B(H25C,H25D), O26(H26A,H26B), O27(H27A,
 H27B), O29(H29A,H29B), C80(H80A,H80B,H80C), C83(H83A,H83B), C118(H11Q,H11R,
 H11S)
5.b Free rotating group:
 O22(H22A,H22B), O23(H23A,H23B), O24(H24A,H24B)
5.c Rotating group:
 O20(H20A,H20B)
5.d Ternary CH refined with riding coordinates:
 N37(H37), N38(H38), N39(H39), N39(H39A), N40(H40), N41(H41A), N42(H42)
5.e Secondary CH2 refined with riding coordinates:
 C73(H73A,H73B), C75(H75A,H75B), C77(H77A,H77B), C79(H79A,H79B), C81(H81A,
 H81B), C105(H10M,H10N), C107(H10O,H10P), C110(H11D,H11E), C104(H10Q,H10R),
 C108(H10S,H10T), C111(H11F,H11G), C98(H98A,H98B), C100(H10U,H10V), C102(H10Z,
 H), C92(H92A,H92B), C94(H94A,H94B), C96(H96A,H96B), C86(H86A,H86B), C88(H88A,
 H88B), C90(H90A,H90B)
5.f Aromatic/amide H refined with riding coordinates:
 N2(H2), N8(H8), N14(H14), N20(H20), N26(H26), N32(H32), C5(H5), C7(H7),
 C8(H8A), C9(H9), C10(H10), C17(H17), C19(H19), C20(H20C), C21(H21), C22(H22),
 C29(H29), C31(H31), C32(H32A), C33(H33), C34(H34), C41(H41), C43(H43),
 C44(H44), C45(H45), C46(H46), C53(H53), C55(H55), C56(H56), C57(H57), C58(H58),
  C65(H65), C67(H67), C68(H68), C69(H69), C70(H70), C113(H113)
5.g Idealised Me refined as rotating group:
 C114(H11H,H11I,H11J), C115(H11K,H11L,H11M), C74(H74A,H74B,H74C), C76(H76A,
 H76B,H76C), C78(H78A,H78B,H78C), C82(H82A,H82B,H82C), C85(H85A,H85B,H85C),
 C106(H10A,H10B,H10C), C106(H10D,H10E,H10F), C109(H10G,H10H,H10I), C109(H10J,
 H10K,H10L), C112(H11A,H11B,H11C), C1A(H1AA,H1AB,H1AC), C99(H99A,H99B,H99C),
 C101(H10W,H10X,H10Y), C103(H0AA,HA,HB), C93(H93A,H93B,H93C), C95(H95A,H95B,
 H95C), C97(H97A,H97B,H97C), C87(H87A,H87B,H87C), C89(H89A,H89B,H89C), C91(H91A,
 H91B,H91C), C117(H11N,H11O,H11P)
;
_platon_squeeze_void_probe_radius 1.20
_olex2_submission_special_instructions 'No special instructions were received'
_oxdiff_exptl_absorpt_empirical_details
;
Empirical correction (ABSPACK) includes:
- Absorption correction using spherical harmonics
- Frame scaling
;
_oxdiff_exptl_absorpt_empirical_full_max 2.753
_oxdiff_exptl_absorpt_empirical_full_min 0.144

loop_
_space_group_symop_operation_xyz
'x, y, z'
'-x, -y, -z'

loop_
_atom_site_label
_atom_site_type_symbol
_atom_site_fract_x
_atom_site_fract_y
_atom_site_fract_z
_atom_site_U_iso_or_equiv
_atom_site_adp_type
_atom_site_occupancy
_atom_site_site_symmetry_order
_atom_site_calc_flag
_atom_site_refinement_flags_posn
_atom_site_refinement_flags_adp
_atom_site_refinement_flags_occupancy
_atom_site_disorder_assembly
_atom_site_disorder_group
Dy1 Dy 0.62751(3) 0.33481(2) 0.66745(2) 0.01836(10) Uani 1 1 d . . . . .
Dy2 Dy 0.71702(3) 0.48247(2) 0.69362(2) 0.01880(10) Uani 1 1 d . . . . .
Dy3 Dy 0.48963(3) 0.72586(2) 0.78634(2) 0.01919(10) Uani 1 1 d . . . . .
Dy4 Dy 0.23546(3) 0.74648(2) 0.85546(2) 0.02057(10) Uani 1 1 d . . . . .
O1 O 0.7000(3) 0.3701(2) 0.72889(19) 0.0189(10) Uani 1 1 d . . . . .
O2 O 0.8385(4) 0.4298(3) 0.7390(2) 0.0248(11) Uani 1 1 d . . . . .
O3 O 0.8988(4) 0.4017(3) 0.8130(2) 0.0318(12) Uani 1 1 d . U . . .
O4 O 0.7420(3) 0.3994(2) 0.62294(19) 0.0193(10) Uani 1 1 d . . . . .
O5 O 0.8193(4) 0.5155(3) 0.6189(2) 0.0291(12) Uani 1 1 d . . . . .
O6 O 0.8601(4) 0.5377(3) 0.5284(2) 0.0302(12) Uani 1 1 d . . . . .
O7 O 0.5685(3) 0.4596(2) 0.67632(19) 0.0192(10) Uani 1 1 d . . . . .
O8 O 0.6169(3) 0.5900(2) 0.6824(2) 0.0205(10) Uani 1 1 d . . . . .
O9 O 0.4725(3) 0.6636(2) 0.71388(19) 0.0199(10) Uani 1 1 d . . . . .
O10 O 0.3316(3) 0.7732(2) 0.77492(19) 0.0194(10) Uani 1 1 d . . . . .
O11 O 0.4808(3) 0.8273(2) 0.7314(2) 0.0233(11) Uani 1 1 d . . . . .
O12 O 0.4734(4) 0.8923(3) 0.6549(2) 0.0364(13) Uani 1 1 d . . . . .
O13 O 0.3774(3) 0.7778(2) 0.8689(2) 0.0206(10) Uani 1 1 d . . . . .
O14 O 0.5771(4) 0.7639(3) 0.8373(2) 0.0250(11) Uani 1 1 d . . . . .
O15 O 0.6271(4) 0.7943(3) 0.9076(2) 0.0307(12) Uani 1 1 d . . . . .
O16 O 0.3807(3) 0.6543(3) 0.83802(19) 0.0202(10) Uani 1 1 d . . . . .
O17 O 0.5865(3) 0.6165(2) 0.8015(2) 0.0211(10) Uani 1 1 d . . . . .
O18 O 0.6157(4) 0.5022(2) 0.78391(19) 0.0214(10) Uani 1 1 d . . . . .
O19 O 0.7771(4) 0.5729(3) 0.7293(2) 0.0276(11) Uani 1 1 d . . . . .
H19A H 0.7371 0.5948 0.7572 0.041 Uiso 1 1 d R . . . .
H19B H 0.8333 0.5582 0.7393 0.041 Uiso 1 1 d R . . . .
O20 O 0.6469(4) 0.7170(3) 0.7213(2) 0.0257(11) Uani 1 1 d . . . . .
H20A H 0.6409 0.7493 0.6965 0.039 Uiso 1 1 d GR . . . .
H20B H 0.6626 0.6788 0.7037 0.039 Uiso 1 1 d GR . . . .
N1 N 0.4616(4) 0.3102(3) 0.6950(2) 0.0203(12) Uani 1 1 d . . . . .
N2 N 0.3929(5) 0.3030(3) 0.6699(3) 0.0266(14) Uani 1 1 d . . . . .
H2 H 0.3977 0.3062 0.6340 0.032 Uiso 1 1 calc R . . . .
N3 N 0.3176(5) 0.2904(4) 0.7064(3) 0.0315(15) Uani 1 1 d . . . . .
N4 N 0.3345(5) 0.2895(4) 0.7575(3) 0.0270(14) Uani 1 1 d . . . . .
N5 N 0.4695(4) 0.3032(3) 0.7917(2) 0.0229(13) Uani 1 1 d . . . . .
N6 N 0.5515(4) 0.3205(3) 0.7724(3) 0.0228(13) Uani 1 1 d . . . . .
N7 N 0.6788(5) 0.2127(3) 0.7002(3) 0.0265(14) Uani 1 1 d . . . . .
N8 N 0.6390(5) 0.1671(3) 0.7358(3) 0.0353(16) Uani 1 1 d . . . . .
H8 H 0.5812 0.1774 0.7585 0.042 Uiso 1 1 calc R . . . .
N9 N 0.6994(6) 0.1051(3) 0.7314(3) 0.0379(17) Uani 1 1 d . . . . .
N10 N 0.7822(5) 0.1063(4) 0.6931(3) 0.0349(16) Uani 1 1 d . . . . .
N11 N 0.8360(4) 0.1979(3) 0.6346(3) 0.0254(13) Uani 1 1 d . . . . .
N12 N 0.8057(4) 0.2640(3) 0.6260(2) 0.0213(12) Uani 1 1 d . . . . .
N13 N 0.6279(5) 0.2666(3) 0.5898(2) 0.0237(13) Uani 1 1 d . . . . .
N14 N 0.6583(5) 0.1976(3) 0.5763(3) 0.0268(14) Uani 1 1 d . . . . .
H14 H 0.7015 0.1659 0.5900 0.032 Uiso 1 1 calc R . . . .
N15 N 0.6134(5) 0.1854(3) 0.5397(3) 0.0290(14) Uani 1 1 d . . . . .
N16 N 0.5524(5) 0.2462(3) 0.5281(3) 0.0288(14) Uani 1 1 d . . . . .
N17 N 0.5098(4) 0.3643(3) 0.5605(2) 0.0226(13) Uani 1 1 d . . . . .
N18 N 0.5283(4) 0.3972(3) 0.5980(2) 0.0183(12) Uani 1 1 d . U . . .
N19 N 0.1297(4) 0.6634(3) 0.8596(2) 0.0255(13) Uani 1 1 d . . . . .
N20 N 0.0826(5) 0.6257(4) 0.8994(3) 0.0281(14) Uani 1 1 d . . . . .
H20 H 0.0820 0.6259 0.9347 0.034 Uiso 1 1 calc R . . . .
N21 N 0.0374(5) 0.5885(4) 0.8777(3) 0.0312(15) Uani 1 1 d . . . . .
N22 N 0.0531(5) 0.6005(3) 0.8224(3) 0.0274(14) Uani 1 1 d . . . . .
N23 N 0.1403(4) 0.6766(3) 0.7608(3) 0.0242(13) Uani 1 1 d . . . . .
N24 N 0.1977(4) 0.7154(3) 0.7639(2) 0.0201(12) Uani 1 1 d . . . . .
N25 N 0.1036(4) 0.8394(3) 0.8292(3) 0.0252(13) Uani 1 1 d . . . . .
N26 N 0.0331(5) 0.8440(4) 0.8019(3) 0.0363(17) Uani 1 1 d . . . . .
H26 H 0.0282 0.8103 0.7823 0.044 Uiso 1 1 calc R . . . .
N27 N -0.0267(6) 0.9054(4) 0.8088(4) 0.047(2) Uani 1 1 d . . . . .
N28 N 0.0037(6) 0.9445(4) 0.8404(4) 0.047(2) Uani 1 1 d . . . . .
N29 N 0.1420(5) 0.9249(4) 0.8800(3) 0.0313(15) Uani 1 1 d . . . . .
N31 N 0.1185(4) 0.7734(3) 0.9443(3) 0.0257(14) Uani 1 1 d . . . . .
N32 N 0.0382(5) 0.8235(3) 0.9650(3) 0.0303(15) Uani 1 1 d . . . . .
H32 H 0.0151 0.8619 0.9472 0.036 Uiso 1 1 calc R . . . .
N33 N 0.0000(5) 0.8064(4) 1.0157(3) 0.0314(15) Uani 1 1 d . . . . .
N34 N 0.0537(5) 0.7438(4) 1.0300(3) 0.0326(15) Uani 1 1 d . . . . .
N35 N 0.1978(4) 0.6640(3) 0.9830(3) 0.0268(14) Uani 1 1 d . . . . .
N36 N 0.2601(4) 0.6590(3) 0.9352(2) 0.0222(13) Uani 1 1 d . . . . .
N30 N 0.2181(5) 0.8759(4) 0.8812(3) 0.0294(14) Uani 1 1 d . . . . .
C1 C 0.4238(5) 0.3021(4) 0.7493(3) 0.0220(15) Uani 1 1 d . . . . .
C2 C 0.6118(5) 0.3204(4) 0.8080(3) 0.0227(15) Uani 1 1 d . U . . .
C3 C 0.6903(5) 0.3517(3) 0.7814(3) 0.0197(14) Uani 1 1 d . . . . .
C4 C 0.7567(5) 0.3623(4) 0.8114(3) 0.0239(15) Uani 1 1 d . . . . .
C5 C 0.7479(5) 0.3388(4) 0.8643(3) 0.0243(15) Uani 1 1 d . . . . .
H5 H 0.7919 0.3468 0.8845 0.029 Uiso 1 1 calc R . . . .
C6 C 0.6742(5) 0.3019(4) 0.8913(3) 0.0246(15) Uani 1 1 d . . . . .
C7 C 0.6736(6) 0.2742(4) 0.9455(3) 0.0315(18) Uani 1 1 d . . . . .
H7 H 0.7215 0.2798 0.9638 0.038 Uiso 1 1 calc R . . . .
C8 C 0.6038(7) 0.2391(5) 0.9718(4) 0.038(2) Uani 1 1 d . . . . .
H8A H 0.6025 0.2211 1.0083 0.046 Uiso 1 1 calc R . . . .
C9 C 0.5353(6) 0.2303(4) 0.9445(3) 0.0337(18) Uani 1 1 d . . . . .
H9 H 0.4878 0.2054 0.9628 0.040 Uiso 1 1 calc R . . . .
C10 C 0.5337(6) 0.2563(4) 0.8919(3) 0.0276(16) Uani 1 1 d . . . . .
H10 H 0.4857 0.2491 0.8744 0.033 Uiso 1 1 calc R . . . .
C11 C 0.6036(5) 0.2940(4) 0.8636(3) 0.0237(15) Uani 1 1 d . . . . .
C12 C 0.8380(5) 0.4004(4) 0.7860(3) 0.0192(14) Uani 1 1 d . U . . .
C13 C 0.7664(6) 0.1726(4) 0.6745(3) 0.0271(16) Uani 1 1 d . . . . .
C14 C 0.8649(5) 0.2997(4) 0.5886(3) 0.0239(15) Uani 1 1 d . . . . .
C15 C 0.8282(5) 0.3718(4) 0.5918(3) 0.0197(14) Uani 1 1 d . . . . .
C16 C 0.8839(5) 0.4186(4) 0.5592(3) 0.0233(15) Uani 1 1 d . . . . .
C17 C 0.9666(5) 0.3913(4) 0.5210(3) 0.0276(17) Uani 1 1 d . . . . .
H17 H 1.0012 0.4222 0.4983 0.033 Uiso 1 1 calc R . . . .
C18 C 1.0025(5) 0.3168(4) 0.5144(3) 0.0283(17) Uani 1 1 d . . . . .
C19 C 1.0865(6) 0.2915(5) 0.4721(3) 0.0346(19) Uani 1 1 d . . . . .
H19 H 1.1185 0.3239 0.4494 0.042 Uiso 1 1 calc R . . . .
C20 C 1.1216(6) 0.2210(5) 0.4637(4) 0.038(2) Uani 1 1 d . . . . .
H20C H 1.1766 0.2043 0.4346 0.045 Uiso 1 1 calc R . . . .
C21 C 1.0761(6) 0.1732(5) 0.4983(4) 0.037(2) Uani 1 1 d . . . . .
H21 H 1.1013 0.1241 0.4926 0.044 Uiso 1 1 calc R . . . .
C22 C 0.9951(5) 0.1964(4) 0.5405(3) 0.0298(17) Uani 1 1 d . . . . .
H22 H 0.9668 0.1630 0.5641 0.036 Uiso 1 1 calc R . . . .
C23 C 0.9543(5) 0.2691(4) 0.5488(3) 0.0255(16) Uani 1 1 d . . . . .
C24 C 0.8512(5) 0.4972(4) 0.5686(3) 0.0229(15) Uani 1 1 d . . . . .
C25 C 0.5627(5) 0.2940(4) 0.5594(3) 0.0210(15) Uani 1 1 d . . . . .
C26 C 0.4825(5) 0.4687(4) 0.6050(3) 0.0188(14) Uani 1 1 d . . . . .
C27 C 0.5130(5) 0.4982(4) 0.6460(3) 0.0167(13) Uani 1 1 d . . . . .
C29 C 0.4133(5) 0.6122(4) 0.6276(3) 0.0219(15) Uani 1 1 d . . . . .
H29 H 0.3885 0.6606 0.6361 0.026 Uiso 1 1 calc R . . . .
C30 C 0.3786(5) 0.5842(4) 0.5879(3) 0.0206(14) Uani 1 1 d . . . . .
C31 C 0.3114(5) 0.6287(4) 0.5604(3) 0.0246(15) Uani 1 1 d . . . . .
H31 H 0.2877 0.6769 0.5700 0.030 Uiso 1 1 calc R . . . .
C32 C 0.2799(6) 0.6033(4) 0.5201(3) 0.0275(16) Uani 1 1 d . . . . .
H32A H 0.2344 0.6336 0.5019 0.033 Uiso 1 1 calc R . . . .
C33 C 0.3156(6) 0.5321(4) 0.5061(3) 0.0288(17) Uani 1 1 d . . . . .
H33 H 0.2942 0.5146 0.4780 0.035 Uiso 1 1 calc R . . . .
C34 C 0.3806(6) 0.4874(4) 0.5319(3) 0.0255(16) Uani 1 1 d . . . . .
H34 H 0.4037 0.4395 0.5214 0.031 Uiso 1 1 calc R . . . .
C35 C 0.4141(5) 0.5116(4) 0.5744(3) 0.0223(15) Uani 1 1 d . . . . .
C36 C 0.5258(5) 0.6106(4) 0.6870(3) 0.0202(14) Uani 1 1 d . . . . .
C37 C 0.1099(5) 0.6466(4) 0.8131(3) 0.0224(15) Uani 1 1 d . . . . .
C38 C 0.2318(5) 0.7542(4) 0.7173(3) 0.0232(15) Uani 1 1 d . . . . .
C39 C 0.3079(5) 0.7825(4) 0.7269(3) 0.0240(16) Uani 1 1 d . . . . .
C40 C 0.3590(5) 0.8210(4) 0.6836(3) 0.0252(16) Uani 1 1 d . . . . .
C41 C 0.3280(6) 0.8337(4) 0.6348(3) 0.0285(17) Uani 1 1 d . . . . .
H41 H 0.3619 0.8590 0.6059 0.034 Uiso 1 1 calc R . . . .
C42 C 0.2475(6) 0.8104(4) 0.6259(3) 0.0267(16) Uani 1 1 d . . . . .
C43 C 0.2171(6) 0.8282(4) 0.5764(4) 0.0342(19) Uani 1 1 d . . . . .
H43 H 0.2513 0.8548 0.5488 0.041 Uiso 1 1 calc R . . . .
C44 C 0.1392(6) 0.8077(5) 0.5674(4) 0.0357(19) Uani 1 1 d . . . . .
H44 H 0.1195 0.8195 0.5336 0.043 Uiso 1 1 calc R . . . .
C45 C 0.0883(6) 0.7691(5) 0.6082(3) 0.0349(19) Uani 1 1 d . . . . .
H45 H 0.0321 0.7568 0.6025 0.042 Uiso 1 1 calc R . . . .
C46 C 0.1183(6) 0.7487(4) 0.6565(4) 0.0324(18) Uani 1 1 d . . . . .
H46 H 0.0840 0.7208 0.6829 0.039 Uiso 1 1 calc R . . . .
C47 C 0.1992(5) 0.7683(4) 0.6676(3) 0.0255(16) Uani 1 1 d . . . . .
C48 C 0.4444(5) 0.8490(4) 0.6906(3) 0.0245(16) Uani 1 1 d . . . . .
C49 C 0.0842(6) 0.9028(4) 0.8513(4) 0.0319(18) Uani 1 1 d . . . . .
C50 C 0.2907(6) 0.8906(4) 0.9030(3) 0.0273(17) Uani 1 1 d . . . . .
C51 C 0.3782(5) 0.8369(4) 0.8901(3) 0.0204(14) Uani 1 1 d . . . . .
C52 C 0.4654(5) 0.8488(4) 0.9002(3) 0.0216(15) Uani 1 1 d . . . . .
C53 C 0.4630(6) 0.9079(4) 0.9257(3) 0.0270(16) Uani 1 1 d . . . . .
H53 H 0.5220 0.9145 0.9323 0.032 Uiso 1 1 calc R . . . .
C54 C 0.3755(6) 0.9605(4) 0.9431(4) 0.0349(19) Uani 1 1 d . . . . .
C55 C 0.3768(8) 1.0199(5) 0.9707(4) 0.044(2) Uani 1 1 d . . . . .
H55 H 0.4367 1.0259 0.9763 0.053 Uiso 1 1 calc R . . . .
C56 C 0.2920(9) 1.0695(6) 0.9897(6) 0.073(4) Uani 1 1 d . . . . .
H56 H 0.2928 1.1090 1.0093 0.087 Uiso 1 1 calc R . . . .
C57 C 0.2048(9) 1.0613(6) 0.9801(6) 0.083(5) Uani 1 1 d . . . . .
H57 H 0.1464 1.0958 0.9933 0.100 Uiso 1 1 calc R . . . .
C58 C 0.2007(8) 1.0046(6) 0.9520(5) 0.066(4) Uani 1 1 d . . . . .
H58 H 0.1400 1.0004 0.9462 0.079 Uiso 1 1 calc R . . . .
C59 C 0.2871(6) 0.9525(5) 0.9318(4) 0.037(2) Uani 1 1 d . . . . .
C60 C 0.5630(5) 0.7983(4) 0.8810(3) 0.0227(15) Uani 1 1 d . . . . .
C61 C 0.1260(5) 0.7262(4) 0.9849(3) 0.0224(15) Uani 1 1 d . . . . .
C62 C 0.3375(5) 0.6004(4) 0.9262(3) 0.0256(16) Uani 1 1 d . . . . .
C63 C 0.3994(5) 0.6040(3) 0.8732(3) 0.0189(14) Uani 1 1 d . . . . .
C64 C 0.4874(5) 0.5474(4) 0.8594(3) 0.0193(14) Uani 1 1 d . . . . .
C65 C 0.5010(5) 0.4900(4) 0.8922(3) 0.0216(15) Uani 1 1 d . . . . .
H65 H 0.5549 0.4517 0.8798 0.026 Uiso 1 1 calc R . . . .
C66 C 0.4384(5) 0.4840(4) 0.9447(3) 0.0227(15) Uani 1 1 d . . . . .
C67 C 0.4589(5) 0.4241(4) 0.9782(3) 0.0252(16) Uani 1 1 d . . . . .
H67 H 0.5119 0.3859 0.9642 0.030 Uiso 1 1 calc R . . . .
C68 C 0.4041(6) 0.4194(4) 1.0308(3) 0.0284(17) Uani 1 1 d . . . . .
H68 H 0.4184 0.3785 1.0533 0.034 Uiso 1 1 calc R . . . .
C69 C 0.3271(6) 0.4760(4) 1.0504(3) 0.0288(17) Uani 1 1 d . . . . .
H69 H 0.2901 0.4739 1.0872 0.035 Uiso 1 1 calc R . . . .
C70 C 0.3026(6) 0.5352(4) 1.0181(3) 0.0269(16) Uani 1 1 d . . . . .
H70 H 0.2485 0.5723 1.0328 0.032 Uiso 1 1 calc R . . . .
C71 C 0.3569(5) 0.5412(4) 0.9638(3) 0.0235(15) Uani 1 1 d . . . . .
C72 C 0.5681(5) 0.5556(4) 0.8103(3) 0.0191(14) Uani 1 1 d . . . . .
C84 C 0.4800(5) 0.5732(4) 0.6540(3) 0.0214(15) Uani 1 1 d . . . . .
O21 O 0.2167(6) 1.0717(4) 0.3584(4) 0.064(2) Uani 1 1 d . . . . .
N43 N 0.1945(6) 0.9977(4) 0.4307(4) 0.052(2) Uani 1 1 d . . . . .
C113 C 0.1740(9) 1.0307(6) 0.3865(5) 0.058(3) Uani 1 1 d . . . . .
H113 H 0.1203 1.0219 0.3750 0.070 Uiso 1 1 calc R . . . .
C114 C 0.2761(8) 1.0053(7) 0.4512(5) 0.064(3) Uani 1 1 d . . . . .
H11H H 0.3046 1.0421 0.4297 0.097 Uiso 1 1 calc GR . . . .
H11I H 0.3254 0.9605 0.4478 0.097 Uiso 1 1 calc GR . . . .
H11J H 0.2538 1.0183 0.4901 0.097 Uiso 1 1 calc GR . . . .
C115 C 0.1407(9) 0.9478(5) 0.4589(5) 0.061(3) Uani 1 1 d . . . . .
H11K H 0.1840 0.9005 0.4565 0.091 Uiso 1 1 calc GR . . . .
H11L H 0.0865 0.9485 0.4417 0.091 Uiso 1 1 calc GR . . . .
H11M H 0.1150 0.9605 0.4978 0.091 Uiso 1 1 calc GR . . . .
O22 O 0.5180(5) -0.0576(3) 0.7771(3) 0.0435(15) Uani 1 1 d . . . . .
H22A H 0.5788 -0.0606 0.7654 0.065 Uiso 1 1 d G . . . .
H22B H 0.5087 -0.0937 0.7645 0.065 Uiso 1 1 d G . . . .
O23 O 0.7026(5) -0.0378(3) 0.7534(3) 0.0490(17) Uani 1 1 d . . . . .
H23A H 0.7245 -0.0481 0.7195 0.073 Uiso 1 1 d G . . . .
H23B H 0.6993 0.0060 0.7541 0.073 Uiso 1 1 d G . . . .
O24 O 1.0058(4) 0.2819(3) 0.8530(2) 0.0368(13) Uani 1 1 d . . . . .
H24A H 0.9793 0.2771 0.8869 0.055 Uiso 1 1 d G . . . .
H24B H 0.9667 0.3167 0.8417 0.055 Uiso 1 1 d G . . . .
O25A O 1.1590(9) 0.3431(6) 0.8359(5) 0.037(3) Uani 0.5 1 d . U P . .
H25A H 1.2079 0.3247 0.8108 0.044 Uiso 0.5 1 d R . P . .
H25B H 1.1141 0.3217 0.8377 0.044 Uiso 0.5 1 d R . P . .
O25B O 1.1897(10) 0.2941(7) 0.8567(6) 0.046(3) Uani 0.5 1 d . U P . .
H25C H 1.1373 0.2849 0.8531 0.056 Uiso 0.5 1 d R . P . .
H25D H 1.2313 0.2873 0.8260 0.056 Uiso 0.5 1 d R . P . .
O26 O 0.9650(4) 0.5194(3) 0.7671(2) 0.0350(13) Uani 1 1 d . . . . .
H26A H 0.9632 0.4868 0.7783 0.052 Uiso 1 1 d R . . . .
H26B H 0.9895 0.5375 0.7844 0.052 Uiso 1 1 d R . . . .
O27 O 0.3507(17) 1.0083(13) 0.6040(10) 0.238(5) Uani 1 1 d . U . . .
H27A H 0.2907 1.0102 0.6077 0.357 Uiso 1 1 d R . . . .
H27B H 0.3727 0.9729 0.6218 0.357 Uiso 1 1 d R . . . .
O29 O 0.6730(4) 0.8290(3) 0.6494(2) 0.0374(14) Uani 1 1 d . . . . .
H29A H 0.7018 0.8605 0.6530 0.056 Uiso 1 1 d R . . . .
H29B H 0.6136 0.8508 0.6528 0.056 Uiso 1 1 d R . . . .
N37 N -0.1183(7) 1.0777(5) 0.8648(4) 0.057(2) Uani 1 1 d . . . . .
H37 H -0.0818 1.0272 0.8641 0.068 Uiso 1 1 calc R . . . .
C73 C -0.0664(9) 1.1152(6) 0.8939(6) 0.068(3) Uani 1 1 d . . . . .
H73A H -0.0690 1.0950 0.9317 0.081 Uiso 1 1 calc R . . . .
H73B H -0.1014 1.1655 0.8972 0.081 Uiso 1 1 calc R . . . .
C74 C 0.0415(9) 1.1104(6) 0.8642(5) 0.062(3) Uani 1 1 d . . . . .
H74A H 0.0444 1.1408 0.8310 0.093 Uiso 1 1 calc GR . . . .
H74B H 0.0733 1.0615 0.8537 0.093 Uiso 1 1 calc GR . . . .
H74C H 0.0751 1.1257 0.8891 0.093 Uiso 1 1 calc GR . . . .
C75 C -0.1098(10) 1.1002(6) 0.8065(5) 0.064(3) Uani 1 1 d . . . . .
H75A H -0.1420 1.0720 0.7889 0.076 Uiso 1 1 calc R . . . .
H75B H -0.0398 1.0897 0.7875 0.076 Uiso 1 1 calc R . . . .
C76 C -0.1539(12) 1.1775(7) 0.7976(7) 0.085(4) Uani 1 1 d . . . . .
H76A H -0.1464 1.1881 0.7580 0.127 Uiso 1 1 calc GR . . . .
H76B H -0.1205 1.2061 0.8133 0.127 Uiso 1 1 calc GR . . . .
H76C H -0.2234 1.1885 0.8159 0.127 Uiso 1 1 calc GR . . . .
C77 C -0.2191(9) 1.0783(8) 0.8979(6) 0.078(4) Uani 1 1 d . . . . .
H77A H -0.2147 1.0576 0.9349 0.094 Uiso 1 1 calc R . . . .
H77B H -0.2567 1.1278 0.9029 0.094 Uiso 1 1 calc R . . . .
C78 C -0.2724(11) 1.0402(8) 0.8735(6) 0.078(4) Uani 1 1 d . . . . .
H78A H -0.2830 1.0631 0.8384 0.117 Uiso 1 1 calc GR . . . .
H78B H -0.3355 1.0403 0.8987 0.117 Uiso 1 1 calc GR . . . .
H78C H -0.2347 0.9915 0.8669 0.117 Uiso 1 1 calc GR . . . .
N38 N -0.1997(4) 0.7536(3) 0.8326(3) 0.0278(14) Uani 1 1 d . . . . .
H38 H -0.2627 0.7636 0.8610 0.033 Uiso 1 1 calc R . . . .
C79 C -0.2098(6) 0.8099(4) 0.7886(3) 0.0314(18) Uani 1 1 d . . . . .
H79A H -0.2117 0.8554 0.8040 0.038 Uiso 1 1 calc R . . . .
H79B H -0.2727 0.8142 0.7784 0.038 Uiso 1 1 calc R . . . .
C80 C -0.1284(6) 0.7963(5) 0.7371(4) 0.0362(19) Uani 1 1 d . . . . .
H80A H -0.1251 0.8409 0.7168 0.054 Uiso 1 1 d R . . . .
H80B H -0.1420 0.7638 0.7137 0.054 Uiso 1 1 d R . . . .
H80C H -0.0660 0.7755 0.7471 0.054 Uiso 1 1 d R . . . .
C81 C -0.1886(6) 0.6819(4) 0.8105(3) 0.0265(16) Uani 1 1 d . . . . .
H81A H -0.1201 0.6637 0.7907 0.032 Uiso 1 1 calc R . . . .
H81B H -0.2304 0.6860 0.7838 0.032 Uiso 1 1 calc R . . . .
C82 C -0.2167(6) 0.6311(4) 0.8565(4) 0.038(2) Uani 1 1 d . . . . .
H82A H -0.2107 0.5853 0.8410 0.057 Uiso 1 1 calc GR . . . .
H82B H -0.2843 0.6494 0.8764 0.057 Uiso 1 1 calc GR . . . .
H82C H -0.1734 0.6254 0.8820 0.057 Uiso 1 1 calc GR . . . .
C83 C -0.1210(6) 0.7546(5) 0.8621(3) 0.0348(19) Uani 1 1 d . . . . .
H83A H -0.1061 0.7092 0.8823 0.042 Uiso 1 1 d R . . . .
H83B H -0.0608 0.7594 0.8349 0.042 Uiso 1 1 d R . . . .
C85 C -0.1527(7) 0.8133(8) 0.9024(5) 0.074(4) Uani 1 1 d . . . . .
H85A H -0.1685 0.8585 0.8829 0.111 Uiso 1 1 calc GR . . . .
H85B H -0.0998 0.8129 0.9207 0.111 Uiso 1 1 calc GR . . . .
H85C H -0.2105 0.8069 0.9302 0.111 Uiso 1 1 calc GR . . . .
N39 N 0.0972(6) 0.4904(5) 0.6671(4) 0.048(2) Uani 1 1 d . . . . .
H39 H 0.0563 0.5023 0.7050 0.058 Uiso 0.5 1 calc R . P A 1
H39A H 0.0550 0.5023 0.7047 0.058 Uiso 0.5 1 calc R . P B 2
C106 C 0.2381(7) 0.4895(6) 0.7092(4) 0.048(2) Uani 1 1 d . . . . .
H10A H 0.2331 0.5390 0.6977 0.072 Uiso 0.5 1 calc GR . P C 1
H10B H 0.3056 0.4671 0.7108 0.072 Uiso 0.5 1 calc GR . P C 1
H10C H 0.1952 0.4867 0.7458 0.072 Uiso 0.5 1 calc GR . P C 1
H10D H 0.1942 0.4882 0.7456 0.072 Uiso 0.5 1 calc GR . P D 2
H10E H 0.2857 0.5166 0.7109 0.072 Uiso 0.5 1 calc GR . P D 2
H10F H 0.2724 0.4413 0.6979 0.072 Uiso 0.5 1 calc GR . P D 2
C109 C -0.0067(9) 0.6035(7) 0.6425(5) 0.064(3) Uani 1 1 d . . . . .
H10G H -0.0521 0.5792 0.6333 0.096 Uiso 0.5 1 calc GR . P E 1
H10H H -0.0067 0.6469 0.6200 0.096 Uiso 0.5 1 calc GR . P E 1
H10I H -0.0270 0.6153 0.6817 0.096 Uiso 0.5 1 calc GR . P E 1
H10J H -0.0273 0.6092 0.6826 0.096 Uiso 0.5 1 calc GR . P F 2
H10K H -0.0628 0.6221 0.6259 0.096 Uiso 0.5 1 calc GR . P F 2
H10L H 0.0440 0.6294 0.6273 0.096 Uiso 0.5 1 calc GR . P F 2
C112 C 0.169(2) 0.3876(12) 0.6117(10) 0.075(8) Uani 0.5 1 d . . P G 2
H11A H 0.1278 0.4014 0.5849 0.113 Uiso 0.5 1 calc GR . P G 2
H11B H 0.1874 0.3361 0.6149 0.113 Uiso 0.5 1 calc GR . P G 2
H11C H 0.2277 0.4058 0.5994 0.113 Uiso 0.5 1 calc GR . P G 2
C1A C 0.0598(17) 0.3683(16) 0.6572(12) 0.079(8) Uani 0.5 1 d . . P H 1
H1AA H 0.1210 0.3441 0.6674 0.118 Uiso 0.5 1 calc GR . P H 1
H1AB H 0.0500 0.3430 0.6275 0.118 Uiso 0.5 1 calc GR . P H 1
H1AC H 0.0053 0.3695 0.6894 0.118 Uiso 0.5 1 calc GR . P H 1
C105 C 0.2072(14) 0.4512(12) 0.6675(11) 0.059(6) Uani 0.5 1 d . . P I 1
H10M H 0.2118 0.4011 0.6786 0.071 Uiso 0.5 1 calc R . P I 1
H10N H 0.2499 0.4536 0.6303 0.071 Uiso 0.5 1 calc R . P I 1
C107 C 0.1002(15) 0.5536(12) 0.6303(8) 0.051(5) Uani 0.5 1 d . . P I 1
H10O H 0.1205 0.5396 0.5911 0.062 Uiso 0.5 1 calc R . P I 1
H10P H 0.1474 0.5784 0.6377 0.062 Uiso 0.5 1 calc R . P I 1
C110 C 0.0639(17) 0.4367(13) 0.6395(15) 0.082(10) Uani 0.5 1 d . . P H 1
H11D H -0.0028 0.4602 0.6356 0.098 Uiso 0.5 1 calc R . P H 1
H11E H 0.1053 0.4322 0.6015 0.098 Uiso 0.5 1 calc R . P H 1
C104 C 0.1777(13) 0.5250(10) 0.6666(7) 0.037(4) Uani 0.5 1 d . . P I 2
H10Q H 0.1500 0.5755 0.6753 0.045 Uiso 0.5 1 calc R . P I 2
H10R H 0.2210 0.5222 0.6292 0.045 Uiso 0.5 1 calc R . P I 2
C108 C 0.0312(16) 0.5308(11) 0.6305(9) 0.054(5) Uani 0.5 1 d . U P I 2
H10S H 0.0683 0.5266 0.5916 0.065 Uiso 0.5 1 calc R . P I 2
H10T H -0.0241 0.5084 0.6341 0.065 Uiso 0.5 1 calc R . P I 2
C111 C 0.1119(16) 0.4180(12) 0.6680(9) 0.048(5) Uani 0.5 1 d . . P G 2
H11F H 0.0481 0.4052 0.6779 0.057 Uiso 0.5 1 calc R . P G 2
H11G H 0.1485 0.3974 0.6964 0.057 Uiso 0.5 1 calc R . P G 2
N40 N 0.1780(5) 0.3802(4) 0.9348(3) 0.0372(17) Uani 1 1 d . . . . .
H40 H 0.1738 0.3604 0.9000 0.045 Uiso 1 1 calc R . . . .
C98 C 0.0803(7) 0.3871(5) 0.9749(4) 0.044(2) Uani 1 1 d . . . . .
H98A H 0.0725 0.3395 0.9882 0.053 Uiso 1 1 calc R . . . .
H98B H 0.0796 0.4137 1.0072 0.053 Uiso 1 1 calc R . . . .
C99 C -0.0039(7) 0.4229(5) 0.9513(5) 0.047(2) Uani 1 1 d . . . . .
H99A H 0.0009 0.4010 0.9164 0.071 Uiso 1 1 calc GR . . . .
H99B H -0.0038 0.4729 0.9445 0.071 Uiso 1 1 calc GR . . . .
H99C H -0.0646 0.4186 0.9773 0.071 Uiso 1 1 calc GR . . . .
C100 C 0.2017(8) 0.4501(5) 0.9209(5) 0.055(3) Uani 1 1 d . . . . .
H10U H 0.2279 0.4635 0.9506 0.066 Uiso 1 1 calc R . . . .
H10V H 0.1412 0.4860 0.9188 0.066 Uiso 1 1 calc R . . . .
C101 C 0.2762(8) 0.4499(6) 0.8660(5) 0.052(3) Uani 1 1 d . . . . .
H10W H 0.2553 0.4298 0.8375 0.078 Uiso 1 1 calc GR . . . .
H10X H 0.3400 0.4215 0.8700 0.078 Uiso 1 1 calc GR . . . .
H10Y H 0.2812 0.4984 0.8553 0.078 Uiso 1 1 calc GR . . . .
C102 C 0.2579(9) 0.3301(9) 0.9565(7) 0.087(5) Uani 1 1 d . . . . .
H10Z H 0.2472 0.3357 0.9968 0.104 Uiso 1 1 calc R . . . .
H H 0.3219 0.3399 0.9384 0.104 Uiso 1 1 calc R . . . .
C103 C 0.2558(15) 0.2504(11) 0.9434(8) 0.121(6) Uani 1 1 d . U . . .
H0AA H 0.1908 0.2424 0.9596 0.181 Uiso 1 1 calc GR . . . .
HA H 0.3044 0.2164 0.9592 0.181 Uiso 1 1 calc GR . . . .
HB H 0.2708 0.2446 0.9033 0.181 Uiso 1 1 calc GR . . . .
N41 N -0.6015(6) 1.0654(4) 0.7536(4) 0.051(2) Uani 1 1 d . . . . .
H41A H -0.5534 1.0209 0.7596 0.062 Uiso 1 1 calc R . . . .
C92 C -0.5482(8) 1.1084(5) 0.7103(5) 0.051(3) Uani 1 1 d . . . . .
H92A H -0.5967 1.1458 0.6962 0.062 Uiso 1 1 calc R . . . .
H92B H -0.5100 1.1318 0.7278 0.062 Uiso 1 1 calc R . . . .
C93 C -0.4807(7) 1.0669(5) 0.6626(4) 0.049(2) Uani 1 1 d . . . . .
H93A H -0.4497 1.0986 0.6360 0.073 Uiso 1 1 calc GR . . . .
H93B H -0.5178 1.0439 0.6448 0.073 Uiso 1 1 calc GR . . . .
H93C H -0.4305 1.0311 0.6759 0.073 Uiso 1 1 calc GR . . . .
C94 C -0.6807(9) 1.0450(7) 0.7333(7) 0.082(4) Uani 1 1 d . . . . .
H94A H -0.6537 1.0274 0.6953 0.099 Uiso 1 1 calc R . . . .
H94B H -0.7338 1.0875 0.7319 0.099 Uiso 1 1 calc R . . . .
C95 C -0.7231(9) 0.9892(7) 0.7689(6) 0.073(4) Uani 1 1 d . . . . .
H95A H -0.7684 0.9745 0.7514 0.110 Uiso 1 1 calc GR . . . .
H95B H -0.7581 1.0085 0.8052 0.110 Uiso 1 1 calc GR . . . .
H95C H -0.6704 0.9485 0.7733 0.110 Uiso 1 1 calc GR . . . .
C96 C -0.6385(11) 1.1025(6) 0.8077(6) 0.085(5) Uani 1 1 d . . . . .
H96A H -0.6846 1.0780 0.8327 0.102 Uiso 1 1 calc R . . . .
H96B H -0.6747 1.1512 0.8014 0.102 Uiso 1 1 calc R . . . .
C97 C -0.5568(14) 1.1048(8) 0.8352(6) 0.102(6) Uani 1 1 d . . . . .
H97A H -0.5153 1.1338 0.8126 0.152 Uiso 1 1 calc GR . . . .
H97B H -0.5177 1.0569 0.8390 0.152 Uiso 1 1 calc GR . . . .
H97C H -0.5847 1.1253 0.8718 0.152 Uiso 1 1 calc GR . . . .
N42 N 0.3802(5) 0.2241(4) 0.5135(3) 0.0356(16) Uani 1 1 d . . . . .
H42 H 0.4470 0.2311 0.5110 0.043 Uiso 1 1 calc R . . . .
C86 C 0.3211(7) 0.2940(5) 0.4979(4) 0.042(2) Uani 1 1 d . . . . .
H86A H 0.2539 0.2896 0.4998 0.051 Uiso 1 1 calc R . . . .
H86B H 0.3171 0.3291 0.5254 0.051 Uiso 1 1 calc R . . . .
C87 C 0.3612(8) 0.3208(6) 0.4418(5) 0.060(3) Uani 1 1 d . . . . .
H87A H 0.3575 0.2896 0.4139 0.090 Uiso 1 1 calc GR . . . .
H87B H 0.4294 0.3220 0.4384 0.090 Uiso 1 1 calc GR . . . .
H87C H 0.3230 0.3684 0.4360 0.090 Uiso 1 1 calc GR . . . .
C88 C 0.3932(7) 0.1675(5) 0.4736(4) 0.039(2) Uani 1 1 d . . . . .
H88A H 0.4230 0.1830 0.4362 0.047 Uiso 1 1 calc R . . . .
H88B H 0.3284 0.1604 0.4728 0.047 Uiso 1 1 calc R . . . .
C89 C 0.4568(8) 0.0980(5) 0.4882(5) 0.051(3) Uani 1 1 d . . . . .
H89A H 0.4688 0.0643 0.4588 0.077 Uiso 1 1 calc GR . . . .
H89B H 0.4235 0.0792 0.5230 0.077 Uiso 1 1 calc GR . . . .
H89C H 0.5191 0.1054 0.4922 0.077 Uiso 1 1 calc GR . . . .
C90 C 0.3428(8) 0.2050(6) 0.5726(4) 0.047(2) Uani 1 1 d . . . . .
H90A H 0.3357 0.2459 0.5955 0.057 Uiso 1 1 calc R . . . .
H90B H 0.3923 0.1656 0.5839 0.057 Uiso 1 1 calc R . . . .
C91 C 0.2460(9) 0.1837(7) 0.5850(5) 0.062(3) Uani 1 1 d . . . . .
H91A H 0.2524 0.1425 0.5634 0.093 Uiso 1 1 calc GR . . . .
H91B H 0.1957 0.2229 0.5753 0.093 Uiso 1 1 calc GR . . . .
H91C H 0.2275 0.1721 0.6244 0.093 Uiso 1 1 calc GR . . . .
N44 N 0.1169(17) 1.0167(12) 0.5934(10) 0.164(8) Uani 1 1 d . U . . .
C116 C 0.0851(17) 0.9939(9) 0.6358(8) 0.120(7) Uani 1 1 d . . . . .
C117 C 0.0427(15) 0.9661(11) 0.6832(7) 0.117(6) Uani 1 1 d . . . . .
H11N H 0.0246 0.9235 0.6755 0.176 Uiso 1 1 calc GR . . . .
H11O H -0.0159 1.0005 0.7011 0.176 Uiso 1 1 calc GR . . . .
H11P H 0.0884 0.9540 0.7076 0.176 Uiso 1 1 calc GR . . . .
N45 N 0.0907(15) 1.1253(11) 0.7119(9) 0.154(2) Uani 1 1 d D U . . .
C119 C 0.0656(18) 1.1874(12) 0.7090(11) 0.149(3) Uani 1 1 d D U . . .
C118 C 0.014(2) 1.2612(13) 0.6998(14) 0.231(3) Uani 1 1 d D U . . .
H11Q H 0.0293 1.2998 0.7159 0.346 Uiso 1 1 d R . . . .
H11R H -0.0546 1.2603 0.7152 0.346 Uiso 1 1 d R . . . .
H11S H 0.0246 1.2682 0.6597 0.346 Uiso 1 1 d R . . . .

loop_
_atom_site_aniso_label
_atom_site_aniso_U_11
_atom_site_aniso_U_22
_atom_site_aniso_U_33
_atom_site_aniso_U_23
_atom_site_aniso_U_13
_atom_site_aniso_U_12
Dy1 0.0187(2) 0.01821(19) 0.01682(19) 0.00088(15) -0.00305(16) -0.00324(15)
Dy2 0.0171(2) 0.01767(19) 0.0197(2) 0.00089(15) -0.00332(16) -0.00180(15)
Dy3 0.0171(2) 0.01820(19) 0.0202(2) -0.00014(15) -0.00281(16) -0.00175(15)
Dy4 0.0160(2) 0.0226(2) 0.0201(2) 0.00085(16) -0.00277(16) -0.00076(16)
O1 0.023(2) 0.016(2) 0.016(2) 0.0002(18) -0.005(2) 0.0001(19)
O2 0.023(3) 0.023(3) 0.029(3) 0.001(2) -0.007(2) -0.008(2)
O3 0.0318(19) 0.0340(19) 0.0323(19) 0.0061(15) -0.0130(16) -0.0094(15)
O4 0.018(2) 0.017(2) 0.017(2) -0.0036(18) -0.0004(19) 0.0023(19)
O5 0.028(3) 0.030(3) 0.028(3) 0.001(2) 0.001(2) -0.011(2)
O6 0.024(3) 0.033(3) 0.030(3) 0.008(2) -0.001(2) -0.007(2)
O7 0.020(2) 0.019(2) 0.017(2) -0.0021(19) -0.0015(19) -0.0025(19)
O8 0.021(2) 0.017(2) 0.023(2) 0.0020(19) -0.007(2) -0.0015(19)
O9 0.022(2) 0.020(2) 0.017(2) -0.0021(19) -0.013(2) 0.0035(19)
O10 0.017(2) 0.025(2) 0.014(2) -0.0012(19) -0.0018(19) -0.0016(19)
O11 0.020(2) 0.019(2) 0.029(3) 0.004(2) -0.004(2) -0.003(2)
O12 0.039(3) 0.036(3) 0.038(3) 0.014(3) -0.008(3) -0.020(3)
O13 0.012(2) 0.020(2) 0.026(3) -0.002(2) -0.001(2) -0.0002(18)
O14 0.025(3) 0.025(3) 0.026(3) -0.009(2) -0.005(2) -0.007(2)
O15 0.021(3) 0.039(3) 0.032(3) -0.008(2) -0.007(2) -0.003(2)
O16 0.016(2) 0.027(3) 0.017(2) 0.002(2) -0.0087(19) 0.000(2)
O17 0.021(2) 0.016(2) 0.023(3) -0.0005(19) -0.003(2) -0.0002(19)
O18 0.024(3) 0.021(2) 0.015(2) -0.0008(19) 0.000(2) -0.001(2)
O19 0.023(3) 0.025(3) 0.035(3) -0.004(2) -0.007(2) -0.004(2)
O20 0.024(3) 0.020(2) 0.029(3) -0.003(2) -0.004(2) 0.002(2)
N1 0.019(3) 0.026(3) 0.020(3) 0.007(2) -0.010(2) -0.008(2)
N2 0.025(3) 0.035(4) 0.019(3) 0.005(3) -0.007(3) -0.006(3)
N3 0.022(3) 0.040(4) 0.032(4) -0.001(3) -0.003(3) -0.008(3)
N4 0.022(3) 0.037(4) 0.023(3) 0.000(3) -0.006(3) -0.009(3)
N5 0.017(3) 0.028(3) 0.022(3) 0.003(2) -0.002(2) -0.005(2)
N6 0.024(3) 0.015(3) 0.029(3) -0.006(2) -0.009(3) 0.002(2)
N7 0.026(3) 0.021(3) 0.031(3) 0.002(3) -0.002(3) -0.008(3)
N8 0.039(4) 0.025(3) 0.036(4) -0.001(3) 0.004(3) -0.009(3)
N9 0.051(5) 0.021(3) 0.041(4) 0.002(3) -0.010(4) -0.008(3)
N10 0.034(4) 0.027(3) 0.039(4) 0.003(3) -0.004(3) -0.005(3)
N11 0.024(3) 0.019(3) 0.030(3) -0.001(3) -0.007(3) 0.001(2)
N12 0.020(3) 0.023(3) 0.021(3) 0.001(2) -0.006(2) -0.004(2)
N13 0.028(3) 0.021(3) 0.021(3) -0.005(2) -0.002(3) -0.006(3)
N14 0.028(3) 0.023(3) 0.025(3) 0.000(3) -0.008(3) 0.003(3)
N15 0.031(3) 0.025(3) 0.029(3) -0.003(3) -0.008(3) -0.001(3)
N16 0.034(4) 0.025(3) 0.026(3) -0.003(3) -0.008(3) -0.002(3)
N17 0.025(3) 0.024(3) 0.017(3) -0.003(2) -0.003(2) -0.005(3)
N18 0.0183(14) 0.0190(14) 0.0177(14) -0.0001(9) -0.0041(9) -0.0043(10)
N19 0.022(3) 0.034(3) 0.020(3) 0.007(3) -0.004(3) -0.008(3)
N20 0.028(3) 0.037(4) 0.020(3) 0.003(3) -0.008(3) -0.009(3)
N21 0.029(3) 0.037(4) 0.029(4) 0.009(3) -0.009(3) -0.012(3)
N22 0.023(3) 0.029(3) 0.030(3) 0.003(3) -0.008(3) -0.006(3)
N23 0.020(3) 0.026(3) 0.027(3) 0.001(3) -0.008(3) -0.004(3)
N24 0.016(3) 0.019(3) 0.022(3) 0.002(2) -0.003(2) 0.001(2)
N25 0.020(3) 0.025(3) 0.030(3) 0.002(3) -0.012(3) 0.001(2)
N26 0.030(4) 0.027(3) 0.056(5) -0.009(3) -0.019(3) 0.000(3)
N27 0.042(4) 0.032(4) 0.072(6) -0.010(4) -0.038(4) 0.010(3)
N28 0.039(4) 0.032(4) 0.074(6) -0.017(4) -0.032(4) 0.010(3)
N29 0.025(3) 0.032(4) 0.035(4) -0.003(3) -0.016(3) 0.006(3)
N31 0.011(3) 0.030(3) 0.029(3) -0.004(3) -0.001(2) 0.006(2)
N32 0.027(3) 0.027(3) 0.030(4) 0.005(3) -0.009(3) 0.006(3)
N33 0.021(3) 0.036(4) 0.029(4) 0.000(3) -0.003(3) 0.005(3)
N34 0.030(4) 0.032(4) 0.029(4) -0.002(3) -0.004(3) 0.003(3)
N35 0.019(3) 0.029(3) 0.027(3) -0.004(3) 0.003(3) -0.001(3)
N36 0.017(3) 0.026(3) 0.021(3) -0.002(2) -0.002(2) -0.002(2)
N30 0.021(3) 0.034(4) 0.027(3) 0.002(3) -0.004(3) 0.003(3)
C1 0.015(3) 0.023(4) 0.024(4) -0.001(3) 0.000(3) -0.002(3)
C2 0.0225(17) 0.0225(17) 0.0228(17) 0.0000(10) -0.0053(10) -0.0049(10)
C3 0.018(3) 0.015(3) 0.022(4) 0.002(3) -0.005(3) 0.004(3)
C4 0.022(4) 0.023(4) 0.023(4) -0.002(3) -0.001(3) -0.002(3)
C5 0.024(4) 0.023(4) 0.023(4) 0.001(3) -0.005(3) -0.001(3)
C6 0.026(4) 0.025(4) 0.020(4) 0.000(3) -0.005(3) -0.002(3)
C7 0.030(4) 0.040(5) 0.027(4) 0.008(3) -0.013(3) -0.009(4)
C8 0.044(5) 0.039(5) 0.028(4) 0.013(4) -0.003(4) -0.011(4)
C9 0.039(5) 0.037(4) 0.028(4) 0.013(3) -0.014(4) -0.012(4)
C10 0.028(4) 0.030(4) 0.025(4) 0.005(3) -0.008(3) -0.007(3)
C11 0.025(4) 0.022(4) 0.020(4) 0.006(3) -0.003(3) -0.003(3)
C12 0.0188(16) 0.0196(16) 0.0196(16) 0.0002(10) -0.0056(10) -0.0040(10)
C13 0.032(4) 0.019(4) 0.028(4) 0.004(3) -0.009(3) -0.001(3)
C14 0.023(4) 0.022(4) 0.024(4) 0.000(3) -0.005(3) -0.002(3)
C15 0.013(3) 0.029(4) 0.016(3) 0.001(3) -0.006(3) -0.002(3)
C16 0.019(3) 0.027(4) 0.023(4) 0.002(3) -0.005(3) -0.004(3)
C17 0.021(4) 0.043(5) 0.019(4) -0.003(3) 0.000(3) -0.011(3)
C18 0.018(4) 0.038(4) 0.028(4) -0.007(3) -0.005(3) -0.003(3)
C19 0.021(4) 0.050(5) 0.030(4) -0.003(4) -0.001(3) -0.007(4)
C20 0.020(4) 0.050(5) 0.038(5) -0.016(4) -0.004(4) 0.003(4)
C21 0.030(4) 0.034(4) 0.044(5) -0.014(4) -0.009(4) 0.002(4)
C22 0.021(4) 0.028(4) 0.037(4) -0.006(3) -0.007(3) 0.001(3)
C23 0.017(3) 0.033(4) 0.027(4) -0.006(3) -0.006(3) -0.005(3)
C24 0.017(3) 0.028(4) 0.025(4) 0.009(3) -0.008(3) -0.008(3)
C25 0.022(4) 0.021(3) 0.018(3) -0.002(3) -0.001(3) -0.004(3)
C26 0.015(3) 0.021(3) 0.018(3) 0.006(3) -0.006(3) 0.001(3)
C27 0.014(3) 0.022(3) 0.013(3) 0.006(3) -0.005(3) 0.000(3)
C29 0.016(3) 0.019(3) 0.025(4) 0.005(3) -0.003(3) 0.002(3)
C30 0.022(3) 0.024(4) 0.015(3) 0.004(3) -0.005(3) -0.004(3)
C31 0.023(4) 0.025(4) 0.025(4) 0.007(3) -0.010(3) -0.002(3)
C32 0.029(4) 0.033(4) 0.019(4) 0.005(3) -0.013(3) 0.000(3)
C33 0.032(4) 0.035(4) 0.023(4) 0.004(3) -0.013(3) -0.010(3)
C34 0.030(4) 0.028(4) 0.019(4) -0.003(3) -0.004(3) -0.009(3)
C35 0.020(3) 0.024(4) 0.019(3) 0.002(3) 0.002(3) -0.006(3)
C36 0.023(4) 0.019(3) 0.019(3) 0.001(3) -0.006(3) -0.005(3)
C37 0.019(3) 0.022(3) 0.024(4) 0.003(3) -0.009(3) 0.001(3)
C38 0.023(4) 0.023(4) 0.021(4) 0.002(3) -0.006(3) -0.001(3)
C39 0.021(4) 0.017(3) 0.027(4) -0.003(3) 0.005(3) -0.001(3)
C40 0.020(4) 0.026(4) 0.025(4) -0.001(3) -0.003(3) 0.000(3)
C41 0.028(4) 0.028(4) 0.025(4) 0.006(3) -0.002(3) -0.004(3)
C42 0.028(4) 0.031(4) 0.020(4) 0.003(3) -0.006(3) -0.005(3)
C43 0.033(4) 0.030(4) 0.034(4) 0.008(3) -0.006(4) -0.002(3)
C44 0.038(5) 0.041(5) 0.028(4) 0.011(4) -0.015(4) -0.007(4)
C45 0.033(4) 0.044(5) 0.032(4) 0.004(4) -0.021(4) -0.006(4)
C46 0.024(4) 0.033(4) 0.038(5) 0.002(4) -0.005(4) -0.005(3)
C47 0.024(4) 0.023(4) 0.026(4) 0.000(3) -0.004(3) 0.000(3)
C48 0.025(4) 0.027(4) 0.019(4) 0.001(3) -0.004(3) -0.005(3)
C49 0.028(4) 0.028(4) 0.039(5) 0.000(3) -0.017(4) 0.003(3)
C50 0.024(4) 0.034(4) 0.022(4) -0.003(3) -0.014(3) 0.007(3)
C51 0.017(3) 0.026(4) 0.016(3) 0.001(3) -0.008(3) 0.003(3)
C52 0.018(3) 0.024(4) 0.019(3) 0.001(3) -0.004(3) 0.001(3)
C53 0.032(4) 0.024(4) 0.023(4) 0.006(3) -0.012(3) 0.000(3)
C54 0.037(5) 0.025(4) 0.041(5) -0.011(4) -0.017(4) 0.007(3)
C55 0.058(6) 0.033(5) 0.045(5) -0.015(4) -0.037(5) 0.013(4)
C56 0.081(8) 0.049(6) 0.096(9) -0.045(6) -0.061(8) 0.024(6)
C57 0.064(8) 0.063(7) 0.118(11) -0.066(8) -0.057(8) 0.045(6)
C58 0.054(6) 0.055(6) 0.088(9) -0.045(6) -0.045(6) 0.030(5)
C59 0.038(5) 0.032(4) 0.039(5) -0.012(4) -0.018(4) 0.010(4)
C60 0.020(4) 0.020(3) 0.026(4) 0.000(3) -0.001(3) -0.005(3)
C61 0.017(3) 0.030(4) 0.017(3) 0.000(3) -0.003(3) -0.002(3)
C62 0.024(4) 0.027(4) 0.024(4) -0.005(3) 0.001(3) -0.007(3)
C63 0.020(3) 0.015(3) 0.022(3) 0.005(3) -0.009(3) -0.003(3)
C64 0.017(3) 0.022(3) 0.017(3) -0.001(3) -0.002(3) -0.003(3)
C65 0.023(4) 0.023(3) 0.018(3) 0.001(3) -0.007(3) -0.001(3)
C66 0.019(3) 0.026(4) 0.021(4) -0.003(3) -0.002(3) -0.005(3)
C67 0.024(4) 0.023(4) 0.027(4) 0.008(3) -0.014(3) 0.001(3)
C68 0.032(4) 0.030(4) 0.023(4) 0.006(3) -0.007(3) -0.009(3)
C69 0.030(4) 0.033(4) 0.021(4) 0.005(3) -0.002(3) -0.007(3)
C70 0.026(4) 0.030(4) 0.021(4) 0.002(3) -0.002(3) -0.005(3)
C71 0.017(3) 0.023(4) 0.028(4) -0.001(3) -0.002(3) -0.001(3)
C72 0.022(3) 0.020(3) 0.016(3) 0.004(3) -0.012(3) 0.000(3)
C84 0.021(3) 0.021(3) 0.021(3) 0.001(3) -0.001(3) -0.006(3)
O21 0.066(5) 0.050(4) 0.078(6) 0.002(4) -0.012(4) -0.027(4)
N43 0.053(5) 0.042(5) 0.057(6) -0.008(4) -0.010(4) -0.006(4)
C113 0.069(7) 0.051(6) 0.056(7) -0.001(5) -0.007(6) -0.026(6)
C114 0.054(7) 0.061(7) 0.072(8) -0.011(6) -0.014(6) 0.000(6)
C115 0.079(8) 0.032(5) 0.067(7) 0.001(5) -0.013(6) -0.010(5)
O22 0.056(4) 0.036(3) 0.042(4) -0.002(3) -0.012(3) -0.017(3)
O23 0.057(4) 0.029(3) 0.063(5) 0.007(3) -0.020(4) -0.011(3)
O24 0.034(3) 0.041(3) 0.033(3) 0.004(3) -0.006(3) -0.009(3)
O25A 0.035(3) 0.037(3) 0.037(3) -0.0027(19) -0.0065(19) -0.009(2)
O25B 0.045(4) 0.049(4) 0.046(4) -0.002(2) -0.010(2) -0.012(2)
O26 0.038(3) 0.033(3) 0.041(3) 0.009(3) -0.017(3) -0.015(3)
O27 0.238(5) 0.238(5) 0.238(5) -0.0050(2) -0.0542(11) -0.0561(11)
O29 0.032(3) 0.036(3) 0.041(3) 0.003(3) 0.000(3) -0.012(3)
N37 0.057(5) 0.038(5) 0.075(7) -0.009(4) -0.024(5) 0.000(4)
C73 0.062(7) 0.051(7) 0.092(9) -0.033(6) -0.029(7) 0.004(6)
C74 0.072(8) 0.048(6) 0.070(8) -0.012(5) -0.026(6) -0.009(6)
C75 0.072(8) 0.054(7) 0.069(8) -0.017(6) -0.029(6) -0.003(6)
C76 0.103(11) 0.054(7) 0.103(11) -0.013(7) -0.050(9) 0.002(7)
C77 0.051(7) 0.083(9) 0.091(10) -0.030(8) -0.003(7) -0.002(6)
C78 0.088(10) 0.074(9) 0.076(9) 0.002(7) -0.016(8) -0.029(8)
N38 0.018(3) 0.032(3) 0.030(3) -0.002(3) -0.003(3) -0.003(3)
C79 0.023(4) 0.030(4) 0.038(5) 0.006(3) -0.005(3) -0.005(3)
C80 0.034(4) 0.035(5) 0.037(5) 0.006(4) -0.005(4) -0.009(4)
C81 0.023(4) 0.027(4) 0.030(4) 0.002(3) -0.010(3) -0.003(3)
C82 0.033(4) 0.031(4) 0.041(5) 0.006(4) 0.002(4) -0.003(4)
C83 0.023(4) 0.051(5) 0.030(4) -0.008(4) -0.010(3) -0.003(4)
C85 0.030(5) 0.115(11) 0.080(8) -0.061(8) -0.010(5) -0.007(6)
N39 0.038(4) 0.057(5) 0.053(5) 0.011(4) -0.010(4) -0.023(4)
C106 0.032(5) 0.058(6) 0.048(6) 0.006(5) -0.012(4) -0.001(4)
C109 0.065(7) 0.073(8) 0.068(8) 0.032(6) -0.034(6) -0.036(6)
C112 0.093(19) 0.042(12) 0.062(14) -0.030(11) 0.039(13) -0.007(12)
C1A 0.037(12) 0.10(2) 0.10(2) -0.035(17) -0.017(13) -0.002(13)
C105 0.029(10) 0.049(12) 0.092(18) -0.004(12) 0.001(11) -0.008(9)
C107 0.053(12) 0.069(14) 0.041(11) 0.016(10) -0.011(9) -0.036(11)
C110 0.031(12) 0.045(13) 0.15(3) -0.042(16) 0.017(15) -0.002(10)
C104 0.037(9) 0.040(10) 0.033(9) 0.000(7) -0.003(8) -0.012(8)
C108 0.054(5) 0.054(5) 0.054(5) -0.0009(10) -0.0124(15) -0.0126(16)
C111 0.033(11) 0.061(14) 0.049(12) -0.017(10) -0.010(9) -0.007(10)
N40 0.033(4) 0.039(4) 0.038(4) -0.005(3) -0.001(3) -0.012(3)
C98 0.040(5) 0.044(5) 0.042(5) -0.005(4) 0.008(4) -0.014(4)
C99 0.032(5) 0.034(5) 0.068(7) -0.006(4) 0.006(5) -0.007(4)
C100 0.050(6) 0.031(5) 0.078(8) -0.006(5) 0.004(5) -0.017(4)
C101 0.045(6) 0.051(6) 0.061(7) 0.002(5) -0.006(5) -0.021(5)
C102 0.035(6) 0.122(13) 0.098(11) 0.039(9) -0.020(7) -0.016(7)
C103 0.120(7) 0.119(7) 0.122(7) -0.001(2) -0.026(2) -0.028(2)
N41 0.043(5) 0.034(4) 0.067(6) 0.005(4) 0.001(4) -0.007(4)
C92 0.047(6) 0.035(5) 0.067(7) 0.011(5) -0.006(5) -0.011(4)
C93 0.045(6) 0.049(6) 0.050(6) 0.016(5) -0.010(5) -0.013(5)
C94 0.051(7) 0.074(9) 0.124(13) 0.032(8) -0.020(8) -0.028(6)
C95 0.046(6) 0.059(7) 0.104(11) 0.001(7) 0.008(7) -0.015(6)
C96 0.088(10) 0.042(6) 0.090(10) -0.007(6) 0.042(8) -0.006(6)
C97 0.152(16) 0.092(11) 0.059(8) -0.029(8) 0.034(9) -0.074(11)
N42 0.035(4) 0.040(4) 0.038(4) 0.006(3) -0.017(3) -0.015(3)
C86 0.036(5) 0.047(5) 0.047(5) 0.005(4) -0.015(4) -0.010(4)
C87 0.052(6) 0.054(6) 0.062(7) 0.026(5) -0.009(5) -0.003(5)
C88 0.053(6) 0.040(5) 0.031(4) 0.008(4) -0.022(4) -0.014(4)
C89 0.063(7) 0.043(5) 0.054(6) 0.000(5) -0.019(5) -0.019(5)
C90 0.059(6) 0.056(6) 0.037(5) 0.010(4) -0.025(5) -0.021(5)
C91 0.068(8) 0.070(8) 0.048(6) 0.014(6) -0.005(6) -0.030(6)
N44 0.165(8) 0.162(8) 0.163(8) -0.003(2) -0.036(3) -0.038(3)
C116 0.18(2) 0.060(9) 0.088(12) -0.019(9) 0.005(13) -0.007(11)
C117 0.123(15) 0.127(16) 0.079(11) -0.003(11) 0.003(11) -0.012(12)
N45 0.154(2) 0.154(2) 0.154(2) -0.00321(12) -0.0351(6) -0.0363(6)
C119 0.149(3) 0.149(3) 0.149(3) -0.00310(12) -0.0338(6) -0.0350(6)
C118 0.231(3) 0.231(3) 0.231(3) -0.00481(12) -0.0525(6) -0.0544(6)

loop_
_atom_type_symbol
_atom_type_description
_atom_type_scat_dispersion_real
_atom_type_scat_dispersion_imag
_atom_type_scat_source
C C 0.0181 0.0091 'International Tables Vol C Tables 4.2.6.8 and 6.1.1.4'
H H 0.0000 0.0000 'International Tables Vol C Tables 4.2.6.8 and 6.1.1.4'
Dy Dy -9.8046 9.8477 'International Tables Vol C Tables 4.2.6.8 and 6.1.1.4'
N N 0.0311 0.0180 'International Tables Vol C Tables 4.2.6.8 and 6.1.1.4'
O O 0.0492 0.0322 'International Tables Vol C Tables 4.2.6.8 and 6.1.1.4'

loop_
_geom_angle_atom_site_label_1
_geom_angle_atom_site_label_2
_geom_angle_atom_site_label_3
_geom_angle
_geom_angle_site_symmetry_1
_geom_angle_site_symmetry_3
_geom_angle_publ_flag
O1 Dy1 Dy2 39.56(11) . . ?
O1 Dy1 O4 68.67(16) . . ?
O1 Dy1 O7 72.28(16) . . ?
O1 Dy1 N1 122.65(18) . . ?
O1 Dy1 N6 62.46(17) . . ?
O1 Dy1 N7 88.73(19) . . ?
O1 Dy1 N12 83.01(17) . . ?
O1 Dy1 N13 153.44(19) . . ?
O1 Dy1 N18 135.31(17) . . ?
O4 Dy1 Dy2 40.97(11) . . ?
O4 Dy1 O7 66.07(15) . . ?
O4 Dy1 N1 154.56(17) . . ?
O4 Dy1 N6 129.92(17) . . ?
O4 Dy1 N7 121.55(18) . . ?
O4 Dy1 N12 62.38(17) . . ?
O4 Dy1 N13 99.27(18) . . ?
O4 Dy1 N18 84.84(17) . . ?
O7 Dy1 Dy2 42.33(11) . . ?
O7 Dy1 N1 94.38(18) . . ?
O7 Dy1 N6 88.73(16) . . ?
O7 Dy1 N7 155.72(19) . . ?
O7 Dy1 N12 127.97(17) . . ?
O7 Dy1 N13 125.83(19) . . ?
O7 Dy1 N18 64.08(17) . . ?
N1 Dy1 Dy2 131.53(14) . . ?
N1 Dy1 N6 61.71(19) . . ?
N1 Dy1 N12 136.89(19) . . ?
N1 Dy1 N18 71.52(18) . . ?
N6 Dy1 Dy2 91.15(13) . . ?
N6 Dy1 N12 119.30(18) . . ?
N7 Dy1 Dy2 125.96(15) . . ?
N7 Dy1 N1 83.0(2) . . ?
N7 Dy1 N6 68.72(19) . . ?
N7 Dy1 N12 61.81(19) . . ?
N7 Dy1 N18 135.9(2) . . ?
N12 Dy1 Dy2 90.85(13) . . ?
N13 Dy1 Dy2 139.17(14) . . ?
N13 Dy1 N1 78.5(2) . . ?
N13 Dy1 N6 129.68(19) . . ?
N13 Dy1 N7 77.5(2) . . ?
N13 Dy1 N12 70.5(2) . . ?
N13 Dy1 N18 62.79(19) . . ?
N18 Dy1 Dy2 97.46(12) . . ?
N18 Dy1 N6 123.37(18) . . ?
N18 Dy1 N12 116.42(18) . . ?
O1 Dy2 Dy1 38.29(11) . . ?
O1 Dy2 O4 66.88(16) . . ?
O1 Dy2 O7 70.20(16) . . ?
O1 Dy2 O18 74.85(16) . . ?
O1 Dy2 O19 131.09(17) . . ?
O2 Dy2 Dy1 102.58(12) . . ?
O2 Dy2 O1 68.74(17) . . ?
O2 Dy2 O4 101.79(17) . . ?
O2 Dy2 O7 138.78(16) . . ?
O2 Dy2 O18 84.73(17) . . ?
O2 Dy2 O19 69.75(17) . . ?
O4 Dy2 Dy1 40.02(11) . . ?
O4 Dy2 O7 64.50(15) . . ?
O4 Dy2 O19 147.46(17) . . ?
O5 Dy2 Dy1 112.52(14) . . ?
O5 Dy2 O1 131.20(18) . . ?
O5 Dy2 O2 94.75(19) . . ?
O5 Dy2 O4 72.78(18) . . ?
O5 Dy2 O7 115.18(18) . . ?
O5 Dy2 O8 84.51(18) . . ?
O5 Dy2 O18 151.74(18) . . ?
O5 Dy2 O19 76.63(19) . . ?
O7 Dy2 Dy1 41.14(11) . . ?
O7 Dy2 O19 141.78(16) . . ?
O8 Dy2 Dy1 114.20(12) . . ?
O8 Dy2 O1 137.37(17) . . ?
O8 Dy2 O2 140.49(17) . . ?
O8 Dy2 O4 115.43(17) . . ?
O8 Dy2 O7 73.49(16) . . ?
O8 Dy2 O18 78.35(17) . . ?
O8 Dy2 O19 71.70(17) . . ?
O18 Dy2 Dy1 95.06(12) . . ?
O18 Dy2 O4 135.07(16) . . ?
O18 Dy2 O7 81.32(16) . . ?
O18 Dy2 O19 76.72(17) . . ?
O19 Dy2 Dy1 169.01(13) . . ?
O9 Dy3 Dy4 92.26(12) . . ?
O9 Dy3 O13 133.26(16) . . ?
O9 Dy3 O16 79.81(16) . . ?
O9 Dy3 O20 78.03(17) . . ?
O10 Dy3 Dy4 37.35(11) . . ?
O10 Dy3 O9 74.17(16) . . ?
O10 Dy3 O13 66.43(16) . . ?
O10 Dy3 O16 70.27(16) . . ?
O10 Dy3 O20 130.55(17) . . ?
O11 Dy3 Dy4 100.50(12) . . ?
O11 Dy3 O9 90.07(17) . . ?
O11 Dy3 O10 68.38(17) . . ?
O11 Dy3 O13 97.62(17) . . ?
O11 Dy3 O16 138.63(16) . . ?
O11 Dy3 O20 71.65(17) . . ?
O13 Dy3 Dy4 41.00(11) . . ?
O13 Dy3 O16 64.22(16) . . ?
O13 Dy3 O20 147.91(17) . . ?
O14 Dy3 Dy4 112.91(13) . . ?
O14 Dy3 O9 153.92(17) . . ?
O14 Dy3 O10 130.29(17) . . ?
O14 Dy3 O11 91.82(18) . . ?
O14 Dy3 O13 72.17(17) . . ?
O14 Dy3 O16 114.43(17) . . ?
O14 Dy3 O17 83.34(18) . . ?
O14 Dy3 O20 77.91(18) . . ?
O16 Dy3 Dy4 40.92(11) . . ?
O17 Dy3 Dy4 113.56(12) . . ?
O17 Dy3 O9 80.22(16) . . ?
O17 Dy3 O10 138.15(17) . . ?
O17 Dy3 O11 144.78(17) . . ?
O17 Dy3 O13 113.71(16) . . ?
O17 Dy3 O16 73.05(16) . . ?
O17 Dy3 O20 73.22(17) . . ?
O20 Dy3 Dy4 167.29(12) . . ?
O20 Dy3 O16 142.15(16) . . ?
O10 Dy4 Dy3 38.67(12) . . ?
O10 Dy4 O13 67.87(17) . . ?
O10 Dy4 O16 72.41(16) . . ?
O10 Dy4 N19 121.48(19) . . ?
O10 Dy4 N24 62.59(17) . . ?
O10 Dy4 N25 86.25(19) . . ?
O10 Dy4 N31 154.90(19) . . ?
O10 Dy4 N36 135.14(18) . . ?
O10 Dy4 N30 85.24(19) . . ?
O13 Dy4 Dy3 41.48(11) . . ?
O13 Dy4 N19 153.30(18) . . ?
O13 Dy4 N24 129.16(17) . . ?
O13 Dy4 N25 119.09(19) . . ?
O13 Dy4 N31 103.25(19) . . ?
O13 Dy4 N36 84.37(18) . . ?
O13 Dy4 N30 62.24(18) . . ?
O16 Dy4 Dy3 42.08(12) . . ?
O16 Dy4 O13 65.40(16) . . ?
O16 Dy4 N19 92.48(19) . . ?
O16 Dy4 N24 88.97(16) . . ?
O16 Dy4 N25 154.83(19) . . ?
O16 Dy4 N31 126.75(18) . . ?
O16 Dy4 N36 64.00(17) . . ?
O16 Dy4 N30 127.53(18) . . ?
N19 Dy4 Dy3 128.45(15) . . ?
N19 Dy4 N24 60.91(19) . . ?
N19 Dy4 N36 72.0(2) . . ?
N19 Dy4 N30 138.6(2) . . ?
N24 Dy4 Dy3 89.85(12) . . ?
N25 Dy4 Dy3 122.76(15) . . ?
N25 Dy4 N19 87.4(2) . . ?
N25 Dy4 N24 69.00(19) . . ?
N25 Dy4 N36 138.6(2) . . ?
N25 Dy4 N30 61.5(2) . . ?
N31 Dy4 Dy3 143.57(15) . . ?
N31 Dy4 N19 77.4(2) . . ?
N31 Dy4 N24 126.57(19) . . ?
N31 Dy4 N25 77.7(2) . . ?
N31 Dy4 N36 63.14(19) . . ?
N31 Dy4 N30 70.2(2) . . ?
N36 Dy4 Dy3 97.69(13) . . ?
N36 Dy4 N24 124.24(18) . . ?
N36 Dy4 N30 112.8(2) . . ?
N30 Dy4 Dy3 92.54(14) . . ?
N30 Dy4 N24 121.95(19) . . ?
Dy1 O1 Dy2 102.15(18) . . ?
C3 O1 Dy1 126.7(4) . . ?
C3 O1 Dy2 123.8(4) . . ?
C12 O2 Dy2 133.4(4) . . ?
Dy1 O4 Dy2 99.01(16) . . ?
C15 O4 Dy1 124.7(4) . . ?
C15 O4 Dy2 123.3(4) . . ?
C24 O5 Dy2 136.3(5) . . ?
Dy1 O7 Dy2 96.53(16) . . ?
C27 O7 Dy1 123.2(4) . . ?
C27 O7 Dy2 126.3(4) . . ?
C36 O8 Dy2 133.0(4) . . ?
C36 O9 Dy3 133.4(4) . . ?
Dy4 O10 Dy3 103.98(18) . . ?
C39 O10 Dy3 124.0(4) . . ?
C39 O10 Dy4 125.6(4) . . ?
C48 O11 Dy3 134.4(5) . . ?
Dy4 O13 Dy3 97.52(17) . . ?
C51 O13 Dy3 124.9(4) . . ?
C51 O13 Dy4 125.4(4) . . ?
C60 O14 Dy3 139.5(5) . . ?
Dy4 O16 Dy3 97.00(17) . . ?
C63 O16 Dy3 127.8(4) . . ?
C63 O16 Dy4 122.6(4) . . ?
C72 O17 Dy3 131.8(4) . . ?
C72 O18 Dy2 134.3(4) . . ?
N2 N1 Dy1 137.3(4) . . ?
N2 N1 C1 105.1(6) . . ?
C1 N1 Dy1 117.6(4) . . ?
N3 N2 N1 110.1(6) . . ?
N2 N3 N4 109.2(6) . . ?
C1 N4 N3 104.9(6) . . ?
N6 N5 C1 109.7(6) . . ?
N5 N6 Dy1 124.2(5) . . ?
N5 N6 C2 118.8(6) . . ?
C2 N6 Dy1 116.1(5) . . ?
N8 N7 Dy1 137.3(5) . . ?
N8 N7 C13 103.4(6) . . ?
C13 N7 Dy1 118.9(5) . . ?
N9 N8 N7 109.4(7) . . ?
N8 N9 N10 111.2(6) . . ?
C13 N10 N9 102.9(6) . . ?
N12 N11 C13 110.4(6) . . ?
N11 N12 Dy1 123.3(4) . . ?
N11 N12 C14 119.6(6) . . ?
C14 N12 Dy1 116.7(4) . . ?
N14 N13 Dy1 135.3(5) . . ?
C25 N13 Dy1 117.4(4) . . ?
C25 N13 N14 104.3(6) . . ?
N15 N14 N13 109.5(6) . . ?
N14 N15 N16 109.0(6) . . ?
C25 N16 N15 105.3(6) . . ?
N18 N17 C25 109.7(6) . . ?
N17 N18 Dy1 123.0(4) . . ?
N17 N18 C26 118.0(6) . . ?
C26 N18 Dy1 118.6(4) . . ?
N20 N19 Dy4 135.9(5) . . ?
C37 N19 Dy4 120.0(5) . . ?
C37 N19 N20 104.1(6) . . ?
N21 N20 N19 109.8(6) . . ?
N20 N21 N22 109.9(6) . . ?
C37 N22 N21 103.8(6) . . ?
N24 N23 C37 109.2(6) . . ?
N23 N24 Dy4 125.2(4) . . ?
N23 N24 C38 118.8(6) . . ?
C38 N24 Dy4 115.1(4) . . ?
N26 N25 Dy4 137.4(5) . . ?
C49 N25 Dy4 117.6(5) . . ?
C49 N25 N26 104.4(6) . . ?
N27 N26 N25 110.1(7) . . ?
N26 N27 N28 109.3(7) . . ?
C49 N28 N27 104.6(7) . . ?
N30 N29 C49 109.7(7) . . ?
N32 N31 Dy4 137.8(5) . . ?
C61 N31 Dy4 117.6(5) . . ?
C61 N31 N32 104.4(6) . . ?
N33 N32 N31 109.9(6) . . ?
N32 N33 N34 109.4(6) . . ?
C61 N34 N33 103.8(6) . . ?
N36 N35 C61 110.2(6) . . ?
N35 N36 Dy4 122.6(5) . . ?
N35 N36 C62 118.1(6) . . ?
C62 N36 Dy4 119.0(5) . . ?
N29 N30 Dy4 123.1(5) . . ?
N29 N30 C50 118.4(7) . . ?
C50 N30 Dy4 118.1(5) . . ?
N1 C1 N5 126.3(6) . . ?
N4 C1 N1 110.7(6) . . ?
N4 C1 N5 123.0(6) . . ?
N6 C2 C3 110.3(6) . . ?
N6 C2 C11 128.9(7) . . ?
C3 C2 C11 120.8(7) . . ?
O1 C3 C2 119.1(6) . . ?
O1 C3 C4 120.8(6) . . ?
C4 C3 C2 120.1(6) . . ?
C3 C4 C12 122.2(6) . . ?
C5 C4 C3 119.1(7) . . ?
C5 C4 C12 118.7(7) . . ?
C4 C5 C6 122.4(7) . . ?
C7 C6 C5 119.5(7) . . ?
C11 C6 C5 119.8(7) . . ?
C11 C6 C7 120.7(7) . . ?
C8 C7 C6 120.1(8) . . ?
C7 C8 C9 119.4(8) . . ?
C10 C9 C8 122.2(8) . . ?
C9 C10 C11 120.3(7) . . ?
C6 C11 C2 117.5(7) . . ?
C6 C11 C10 117.3(7) . . ?
C10 C11 C2 125.1(7) . . ?
O2 C12 C4 118.3(6) . . ?
O3 C12 O2 123.4(6) . . ?
O3 C12 C4 118.2(6) . . ?
N7 C13 N11 124.6(6) . . ?
N10 C13 N7 113.1(7) . . ?
N10 C13 N11 122.3(7) . . ?
N12 C14 C23 127.1(7) . . ?
C15 C14 N12 111.4(6) . . ?
C15 C14 C23 121.4(7) . . ?
O4 C15 C14 121.6(6) . . ?
O4 C15 C16 118.6(6) . . ?
C14 C15 C16 119.8(6) . . ?
C15 C16 C24 119.9(6) . . ?
C17 C16 C15 119.4(7) . . ?
C17 C16 C24 120.6(7) . . ?
C16 C17 C18 121.4(7) . . ?
C19 C18 C17 118.8(7) . . ?
C23 C18 C17 120.7(7) . . ?
C23 C18 C19 120.4(7) . . ?
C20 C19 C18 120.5(8) . . ?
C19 C20 C21 119.6(8) . . ?
C22 C21 C20 121.1(8) . . ?
C21 C22 C23 120.8(8) . . ?
C18 C23 C14 116.8(7) . . ?
C22 C23 C14 125.7(7) . . ?
C22 C23 C18 117.5(7) . . ?
O5 C24 C16 115.8(6) . . ?
O6 C24 O5 125.5(7) . . ?
O6 C24 C16 118.6(7) . . ?
N13 C25 N17 124.9(6) . . ?
N16 C25 N13 111.8(6) . . ?
N16 C25 N17 123.2(7) . . ?
N18 C26 C27 111.5(6) . . ?
N18 C26 C35 127.2(6) . . ?
C27 C26 C35 121.3(6) . . ?
O7 C27 C26 122.0(6) . . ?
O7 C27 C84 120.0(6) . . ?
C26 C27 C84 118.1(6) . . ?
C84 C29 C30 123.0(7) . . ?
C29 C30 C35 119.9(6) . . ?
C31 C30 C29 119.9(7) . . ?
C31 C30 C35 120.2(7) . . ?
C32 C31 C30 120.9(7) . . ?
C31 C32 C33 119.2(7) . . ?
C34 C33 C32 121.5(7) . . ?
C33 C34 C35 120.8(7) . . ?
C30 C35 C26 117.1(6) . . ?
C34 C35 C26 125.6(7) . . ?
C34 C35 C30 117.3(7) . . ?
O8 C36 C84 117.4(6) . . ?
O9 C36 O8 124.3(6) . . ?
O9 C36 C84 118.1(6) . . ?
N19 C37 N23 124.2(7) . . ?
N22 C37 N19 112.4(6) . . ?
N22 C37 N23 123.3(7) . . ?
N24 C38 C39 109.0(6) . . ?
N24 C38 C47 129.3(7) . . ?
C47 C38 C39 121.7(7) . . ?
O10 C39 C38 120.5(6) . . ?
O10 C39 C40 119.8(7) . . ?
C38 C39 C40 119.6(7) . . ?
C39 C40 C48 121.8(7) . . ?
C41 C40 C39 118.3(7) . . ?
C41 C40 C48 119.9(7) . . ?
C40 C41 C42 122.8(7) . . ?
C41 C42 C47 119.5(7) . . ?
C43 C42 C41 119.7(7) . . ?
C43 C42 C47 120.8(7) . . ?
C44 C43 C42 120.7(8) . . ?
C43 C44 C45 119.7(8) . . ?
C46 C45 C44 121.0(8) . . ?
C45 C46 C47 121.4(8) . . ?
C38 C47 C42 117.8(7) . . ?
C38 C47 C46 125.8(7) . . ?
C46 C47 C42 116.2(7) . . ?
O11 C48 C40 118.3(6) . . ?
O12 C48 O11 124.5(7) . . ?
O12 C48 C40 117.2(7) . . ?
N25 C49 N29 125.4(7) . . ?
N28 C49 N25 111.6(7) . . ?
N28 C49 N29 122.9(7) . . ?
N30 C50 C51 111.1(7) . . ?
N30 C50 C59 128.0(7) . . ?
C51 C50 C59 120.7(7) . . ?
O13 C51 C50 119.7(6) . . ?
O13 C51 C52 121.4(6) . . ?
C50 C51 C52 118.9(7) . . ?
C51 C52 C60 121.6(6) . . ?
C53 C52 C51 120.3(7) . . ?
C53 C52 C60 118.0(7) . . ?
C52 C53 C54 122.5(8) . . ?
C53 C54 C59 119.3(7) . . ?
C55 C54 C53 120.1(8) . . ?
C55 C54 C59 120.6(8) . . ?
C56 C55 C54 120.5(9) . . ?
C55 C56 C57 119.4(9) . . ?
C58 C57 C56 122.0(9) . . ?
C57 C58 C59 120.0(10) . . ?
C54 C59 C50 117.9(7) . . ?
C58 C59 C50 124.6(9) . . ?
C58 C59 C54 117.4(8) . . ?
O14 C60 C52 118.3(7) . . ?
O15 C60 O14 123.5(7) . . ?
O15 C60 C52 118.2(6) . . ?
N31 C61 N34 112.4(6) . . ?
N31 C61 N35 125.9(6) . . ?
N34 C61 N35 121.7(7) . . ?
N36 C62 C63 111.1(6) . . ?
N36 C62 C71 127.1(6) . . ?
C63 C62 C71 121.8(6) . . ?
O16 C63 C62 122.8(6) . . ?
O16 C63 C64 120.2(6) . . ?
C62 C63 C64 117.0(6) . . ?
C63 C64 C72 120.1(6) . . ?
C65 C64 C63 120.7(6) . . ?
C65 C64 C72 119.0(6) . . ?
C64 C65 C66 122.9(7) . . ?
C65 C66 C71 119.1(7) . . ?
C67 C66 C65 120.2(7) . . ?
C67 C66 C71 120.6(7) . . ?
C68 C67 C66 121.3(7) . . ?
C67 C68 C69 118.3(7) . . ?
C70 C69 C68 122.2(7) . . ?
C69 C70 C71 120.8(7) . . ?
C66 C71 C62 117.8(6) . . ?
C70 C71 C62 125.6(7) . . ?
C70 C71 C66 116.6(7) . . ?
O17 C72 C64 116.9(6) . . ?
O18 C72 O17 124.9(6) . . ?
O18 C72 C64 118.0(6) . . ?
C27 C84 C36 121.1(6) . . ?
C29 C84 C27 120.2(7) . . ?
C29 C84 C36 118.4(6) . . ?
C113 N43 C114 121.7(10) . . ?
C113 N43 C115 120.8(10) . . ?
C115 N43 C114 117.3(10) . . ?
O21 C113 N43 126.4(12) . . ?
C75 N37 C73 112.2(10) . . ?
C75 N37 C77 116.2(10) . . ?
C77 N37 C73 111.3(10) . . ?
N37 C73 C74 113.6(9) . . ?
N37 C75 C76 114.4(10) . . ?
C78 C77 N37 114.5(11) . . ?
C79 N38 C81 111.3(6) . . ?
C79 N38 C83 113.7(6) . . ?
C83 N38 C81 112.0(6) . . ?
N38 C79 C80 114.0(7) . . ?
N38 C81 C82 111.0(7) . . ?
C85 C83 N38 111.3(7) . . ?
C107 N39 C105 107.3(13) . . ?
C107 N39 C110 109.0(17) . . ?
C110 N39 C105 102.3(14) . . ?
C104 N39 C108 110.9(12) . . ?
C111 N39 C104 121.7(13) . . ?
C111 N39 C108 115.9(14) . . ?
C106 C105 N39 106.6(14) . . ?
N39 C107 C109 107.3(13) . . ?
C1A C110 N39 128(3) . . ?
N39 C104 C106 111.3(12) . . ?
C109 C108 N39 114.7(16) . . ?
N39 C111 C112 111.1(18) . . ?
C100 N40 C98 111.3(7) . . ?
C100 N40 C102 110.7(9) . . ?
C102 N40 C98 111.5(8) . . ?
C99 C98 N40 114.0(8) . . ?
N40 C100 C101 112.2(8) . . ?
N40 C102 C103 107.6(12) . . ?
C92 N41 C94 110.5(9) . . ?
C96 N41 C92 111.3(9) . . ?
C96 N41 C94 113.0(11) . . ?
C93 C92 N41 114.3(8) . . ?
N41 C94 C95 113.6(12) . . ?
N41 C96 C97 112.4(10) . . ?
C88 N42 C86 113.1(7) . . ?
C88 N42 C90 114.6(7) . . ?
C90 N42 C86 110.9(7) . . ?
C87 C86 N42 114.1(8) . . ?
N42 C88 C89 112.7(7) . . ?
N42 C90 C91 115.2(8) . . ?
N44 C116 C117 175(3) . . ?
N45 C119 C118 165(3) . . ?

loop_
_geom_bond_atom_site_label_1
_geom_bond_atom_site_label_2
_geom_bond_distance
_geom_bond_site_symmetry_2
_geom_bond_publ_flag
Dy1 Dy2 3.6124(6) . ?
Dy1 O1 2.290(5) . ?
Dy1 O4 2.352(5) . ?
Dy1 O7 2.392(5) . ?
Dy1 N1 2.499(6) . ?
Dy1 N6 2.610(6) . ?
Dy1 N7 2.460(6) . ?
Dy1 N12 2.621(6) . ?
Dy1 N13 2.438(6) . ?
Dy1 N18 2.563(6) . ?
Dy2 O1 2.353(5) . ?
Dy2 O2 2.310(5) . ?
Dy2 O4 2.398(4) . ?
Dy2 O5 2.251(5) . ?
Dy2 O7 2.449(5) . ?
Dy2 O8 2.285(5) . ?
Dy2 O18 2.380(5) . ?
Dy2 O19 2.464(5) . ?
Dy3 Dy4 3.6191(6) . ?
Dy3 O9 2.352(5) . ?
Dy3 O10 2.331(5) . ?
Dy3 O11 2.319(5) . ?
Dy3 O13 2.418(5) . ?
Dy3 O14 2.275(5) . ?
Dy3 O16 2.443(5) . ?
Dy3 O17 2.313(5) . ?
Dy3 O20 2.441(5) . ?
Dy4 O10 2.262(5) . ?
Dy4 O13 2.395(5) . ?
Dy4 O16 2.388(5) . ?
Dy4 N19 2.480(6) . ?
Dy4 N24 2.622(6) . ?
Dy4 N25 2.471(6) . ?
Dy4 N31 2.453(6) . ?
Dy4 N36 2.554(6) . ?
Dy4 N30 2.602(7) . ?
O1 C3 1.316(8) . ?
O2 C12 1.265(9) . ?
O3 C12 1.239(9) . ?
O4 C15 1.316(8) . ?
O5 C24 1.275(9) . ?
O6 C24 1.234(9) . ?
O7 C27 1.302(8) . ?
O8 C36 1.264(8) . ?
O9 C36 1.262(8) . ?
O10 C39 1.313(9) . ?
O11 C48 1.254(9) . ?
O12 C48 1.254(9) . ?
O13 C51 1.313(9) . ?
O14 C60 1.275(9) . ?
O15 C60 1.251(9) . ?
O16 C63 1.289(8) . ?
O17 C72 1.276(8) . ?
O18 C72 1.240(8) . ?
N1 N2 1.340(8) . ?
N1 C1 1.347(9) . ?
N2 N3 1.308(9) . ?
N3 N4 1.354(9) . ?
N4 C1 1.345(9) . ?
N5 N6 1.290(8) . ?
N5 C1 1.383(10) . ?
N6 C2 1.389(10) . ?
N7 N8 1.344(9) . ?
N7 C13 1.356(10) . ?
N8 N9 1.305(10) . ?
N9 N10 1.349(10) . ?
N10 C13 1.329(10) . ?
N11 N12 1.280(8) . ?
N11 C13 1.396(10) . ?
N12 C14 1.383(9) . ?
N13 N14 1.357(8) . ?
N13 C25 1.338(10) . ?
N14 N15 1.309(9) . ?
N15 N16 1.353(9) . ?
N16 C25 1.322(9) . ?
N17 N18 1.291(8) . ?
N17 C25 1.402(9) . ?
N18 C26 1.398(9) . ?
N19 N20 1.346(9) . ?
N19 C37 1.345(10) . ?
N20 N21 1.314(9) . ?
N21 N22 1.355(9) . ?
N22 C37 1.338(10) . ?
N23 N24 1.280(8) . ?
N23 C37 1.405(9) . ?
N24 C38 1.396(9) . ?
N25 N26 1.341(9) . ?
N25 C49 1.337(10) . ?
N26 N27 1.294(10) . ?
N27 N28 1.354(11) . ?
N28 C49 1.324(11) . ?
N29 N30 1.277(9) . ?
N29 C49 1.387(11) . ?
N31 N32 1.348(8) . ?
N31 C61 1.323(10) . ?
N32 N33 1.307(9) . ?
N33 N34 1.353(9) . ?
N34 C61 1.345(9) . ?
N35 N36 1.307(8) . ?
N35 C61 1.390(10) . ?
N36 C62 1.384(10) . ?
N30 C50 1.393(10) . ?
C2 C3 1.426(10) . ?
C2 C11 1.430(10) . ?
C3 C4 1.414(10) . ?
C4 C5 1.351(10) . ?
C4 C12 1.536(10) . ?
C5 C6 1.442(10) . ?
C6 C7 1.418(11) . ?
C6 C11 1.411(11) . ?
C7 C8 1.372(12) . ?
C8 C9 1.382(13) . ?
C9 C10 1.375(11) . ?
C10 C11 1.422(10) . ?
C14 C15 1.382(10) . ?
C14 C23 1.458(10) . ?
C15 C16 1.446(10) . ?
C16 C17 1.361(10) . ?
C16 C24 1.514(10) . ?
C17 C18 1.430(11) . ?
C18 C19 1.421(11) . ?
C18 C23 1.418(11) . ?
C19 C20 1.363(13) . ?
C20 C21 1.399(13) . ?
C21 C22 1.386(11) . ?
C22 C23 1.411(11) . ?
C26 C27 1.421(10) . ?
C26 C35 1.459(10) . ?
C27 C84 1.443(10) . ?
C29 C30 1.414(10) . ?
C29 C84 1.347(10) . ?
C30 C31 1.410(10) . ?
C30 C35 1.425(10) . ?
C31 C32 1.370(11) . ?
C32 C33 1.404(11) . ?
C33 C34 1.367(11) . ?
C34 C35 1.423(10) . ?
C36 C84 1.501(10) . ?
C38 C39 1.427(11) . ?
C38 C47 1.414(11) . ?
C39 C40 1.433(10) . ?
C40 C41 1.381(11) . ?
C40 C48 1.526(11) . ?
C41 C42 1.425(11) . ?
C42 C43 1.400(11) . ?
C42 C47 1.434(10) . ?
C43 C44 1.361(12) . ?
C44 C45 1.395(12) . ?
C45 C46 1.375(12) . ?
C46 C47 1.416(11) . ?
C50 C51 1.422(10) . ?
C50 C59 1.441(11) . ?
C51 C52 1.425(10) . ?
C52 C53 1.354(11) . ?
C52 C60 1.509(10) . ?
C53 C54 1.423(11) . ?
C54 C55 1.405(11) . ?
C54 C59 1.428(12) . ?
C55 C56 1.374(14) . ?
C56 C57 1.392(17) . ?
C57 C58 1.382(14) . ?
C58 C59 1.420(12) . ?
C62 C63 1.418(10) . ?
C62 C71 1.447(11) . ?
C63 C64 1.459(10) . ?
C64 C65 1.341(10) . ?
C64 C72 1.509(9) . ?
C65 C66 1.420(10) . ?
C66 C67 1.399(10) . ?
C66 C71 1.429(10) . ?
C67 C68 1.373(11) . ?
C68 C69 1.389(11) . ?
C69 C70 1.380(11) . ?
C70 C71 1.410(10) . ?
O21 C113 1.214(13) . ?
N43 C113 1.293(14) . ?
N43 C114 1.443(14) . ?
N43 C115 1.437(14) . ?
O25A O25B 1.101(16) . ?
N37 C73 1.502(14) . ?
N37 C75 1.473(15) . ?
N37 C77 1.497(15) . ?
C73 C74 1.549(17) . ?
C75 C76 1.513(17) . ?
C77 C78 1.453(18) . ?
N38 C79 1.499(10) . ?
N38 C81 1.507(10) . ?
N38 C83 1.505(10) . ?
C79 C80 1.515(11) . ?
C81 C82 1.509(11) . ?
C83 C85 1.500(13) . ?
N39 C105 1.59(2) . ?
N39 C107 1.49(2) . ?
N39 C110 1.53(3) . ?
N39 C104 1.486(19) . ?
N39 C108 1.52(2) . ?
N39 C111 1.38(2) . ?
C106 C105 1.54(3) . ?
C106 C104 1.55(2) . ?
C109 C107 1.59(3) . ?
C109 C108 1.42(2) . ?
C112 C111 1.53(3) . ?
C1A C110 1.39(4) . ?
N40 C98 1.511(11) . ?
N40 C100 1.488(11) . ?
N40 C102 1.503(14) . ?
C98 C99 1.481(14) . ?
C100 C101 1.529(14) . ?
C102 C103 1.63(2) . ?
N41 C92 1.502(12) . ?
N41 C94 1.509(16) . ?
N41 C96 1.501(16) . ?
C92 C93 1.497(15) . ?
C94 C95 1.510(16) . ?
C96 C97 1.52(2) . ?
N42 C86 1.503(12) . ?
N42 C88 1.495(11) . ?
N42 C90 1.498(12) . ?
C86 C87 1.492(14) . ?
C88 C89 1.518(13) . ?
C90 C91 1.519(15) . ?
N44 C116 1.15(2) . ?
C116 C117 1.34(2) . ?
N45 C119 1.182(15) . ?
C119 C118 1.483(16) . ?

loop_
_platon_squeeze_void_nr
_platon_squeeze_void_average_x
_platon_squeeze_void_average_y
_platon_squeeze_void_average_z
_platon_squeeze_void_volume
_platon_squeeze_void_count_electrons
_platon_squeeze_void_content
1 0.414 0.502 0.769 13 0 ' '
2 0.586 0.498 0.231 13 0 ' '
